data_7720125
loop_
_publ_author_name
'Buth, Julian'
'Vishnevskiy, Yury V.'
'Lamm, Jan-Hendrik'
'Neumann, Beate'
'Stammler, Hans-Georg'
'Mitzel, Norbert W.'

_publ_section_title
;
 Tuning reactivity through implementation of the HSAB concept in oxygen-
 and sulphur-bridged Al/P and Ga/P FLPs.
;
_journal_issue 6
_journal_name_full 'Dalton transactions (Cambridge, England : 2003)'
_journal_page_first 2691
_journal_page_last 2701
_journal_paper_doi 10.1039/d6dt00151c
_journal_volume 55
_journal_year 2026
_chemical_absolute_configuration ad
_chemical_formula_moiety 'C22 H56 Ga P S2 Si4'
_chemical_formula_sum 'C22 H56 Ga P S2 Si4'
_chemical_formula_weight 597.83
_space_group_crystal_system monoclinic
_space_group_IT_number 9
_space_group_name_Hall 'C -2yc'
_space_group_name_H-M_alt 'C 1 c 1'
_atom_sites_solution_hydrogens geom
_atom_sites_solution_primary dual
_audit_creation_date 2025-01-28
_audit_creation_method
;
Olex2 1.5-alpha
(compiled 2025.01.10 svn.r16582094 for OlexSys, GUI svn.r7115)
;
_audit_update_record
;
2025-11-17 deposited with the CCDC.	2026-01-21 downloaded from the CCDC.
;
_cell_angle_alpha 90
_cell_angle_beta 94.614(3)
_cell_angle_gamma 90
_cell_formula_units_Z 8
_cell_length_a 17.2488(6)
_cell_length_b 17.0657(7)
_cell_length_c 23.2928(9)
_cell_measurement_reflns_used 20499
_cell_measurement_temperature 100.0(1)
_cell_measurement_theta_max 28.6780
_cell_measurement_theta_min 3.7550
_cell_volume 6834.3(5)
_computing_cell_refinement 'CrysAlisPro 1.171.43.90 (Rigaku OD, 2023)'
_computing_data_collection 'CrysAlisPro system (CCD 43.90 64-bit (release 15-09-2023))'
_computing_data_reduction 'CrysAlisPro 1.171.43.90 (Rigaku OD, 2023)'
_computing_molecular_graphics 'Olex2 1.5-alpha (Dolomanov et al., 2009)'
_computing_publication_material 'Olex2 1.5-alpha (Dolomanov et al., 2009)'
_computing_structure_refinement 'SHELXL 2018/3 (Sheldrick, 2015)'
_computing_structure_solution 'SHELXT 2018/2 (Sheldrick, 2018)'
_diffrn_ambient_environment N~2~
_diffrn_ambient_temperature 100.0(1)
_diffrn_detector 'CCD plate'
_diffrn_detector_area_resol_mean 5.1773
_diffrn_detector_type Atlas
_diffrn_measured_fraction_theta_full 0.998
_diffrn_measured_fraction_theta_max 0.998
_diffrn_measurement_details
;
List of Runs (angles in degrees, time in seconds):

  # Type    Start    End  Width  t~exp~   \w     \q     \k     \f   Frames
#--------------------------------------------------------------------------
  1  \w    -96.00 -27.00   1.00   12.50    --  -17.44 161.00-141.00   69
  2  \w    -57.00 -30.00   1.00   12.50    --  -17.44 117.00  67.00   27
  3  \w     37.00  62.00   1.00   12.50    --   17.75-161.00-170.00   25
  4  \w     35.00  60.00   1.00   12.50    --   17.75-117.00 -19.00   25
  5  \w    -90.00   8.00   1.00   12.50    --  -17.44 -57.00 -90.00   98
  6  \w      0.00  42.00   1.00   12.50    --  -17.44  77.00  60.00   42
  7  \w    -91.00   7.00   1.00   12.50    --  -17.44 -38.00  60.00   98
  8  \w    -48.00 -22.00   1.00   12.50    --  -17.44  77.00  60.00   26
  9  \w    -93.00 -64.00   1.00   12.50    --  -17.44 153.00 -57.20   29
 10  \w    -48.00 -22.00   1.00   12.50    --  -17.44 153.00 -57.20   26
 11  \w    -93.00 -20.00   1.00   12.50    --  -17.44 153.00 149.41   73
 12  \w    -93.00 -20.00   1.00   12.50    --  -17.44 153.00  64.14   73
 13  \w    -25.00  57.00   1.00   12.50    --  -17.44  38.00  30.00   82
 14  \w    -92.00   6.00   1.00   12.50    --  -17.44 -38.00 -30.00   98
 15  \w    -15.00  42.00   1.00   12.50    --   17.75  77.00-120.00   57
;
_diffrn_measurement_device 'four-circle diffractometer'
_diffrn_measurement_device_type 'SuperNova, Single source at offset/far, Atlas'
_diffrn_measurement_method '\w scans'
_diffrn_orient_matrix_type 'CrysAlisPro convention (1999,Acta A55,543-557)'
_diffrn_orient_matrix_UB_11 0.0023387000
_diffrn_orient_matrix_UB_12 -0.0175228000
_diffrn_orient_matrix_UB_13 0.0276965000
_diffrn_orient_matrix_UB_21 -0.0111929000
_diffrn_orient_matrix_UB_22 0.0359766000
_diffrn_orient_matrix_UB_23 0.0121181000
_diffrn_orient_matrix_UB_31 -0.0396582000
_diffrn_orient_matrix_UB_32 -0.0112042000
_diffrn_orient_matrix_UB_33 -0.0043351000
_diffrn_radiation_monochromator mirror
_diffrn_radiation_probe x-ray
_diffrn_radiation_type 'Mo K\a'
_diffrn_radiation_wavelength 0.71073
_diffrn_reflns_av_R_equivalents 0.0551
_diffrn_reflns_av_unetI/netI 0.0543
_diffrn_reflns_Laue_measured_fraction_full 0.998
_diffrn_reflns_Laue_measured_fraction_max 0.998
_diffrn_reflns_limit_h_max 23
_diffrn_reflns_limit_h_min -23
_diffrn_reflns_limit_k_max 23
_diffrn_reflns_limit_k_min -23
_diffrn_reflns_limit_l_max 31
_diffrn_reflns_limit_l_min -31
_diffrn_reflns_number 80965
_diffrn_reflns_point_group_measured_fraction_full 0.998
_diffrn_reflns_point_group_measured_fraction_max 0.998
_diffrn_reflns_theta_full 25.242
_diffrn_reflns_theta_max 28.700
_diffrn_reflns_theta_min 3.364
_diffrn_source 'micro-focus sealed X-ray tube'
_diffrn_source_type 'SuperNova (Mo) X-ray Source'
_exptl_absorpt_coefficient_mu 1.124
_exptl_absorpt_correction_T_max 1.000
_exptl_absorpt_correction_T_min 0.672
_exptl_absorpt_correction_type gaussian
_exptl_absorpt_process_details
;
CrysAlisPro 1.171.43.90 (Rigaku Oxford Diffraction, 2023)
Numerical absorption correction based on gaussian integration over
a multifaceted crystal model
Empirical absorption correction using spherical harmonics,
implemented in SCALE3 ABSPACK scaling algorithm.
;
_exptl_crystal_colour 'clear colourless'
_exptl_crystal_colour_lustre clear
_exptl_crystal_colour_primary colourless
_exptl_crystal_density_diffrn 1.162
_exptl_crystal_description irregular
_exptl_crystal_F_000 2576
_exptl_crystal_size_max 0.33
_exptl_crystal_size_mid 0.17
_exptl_crystal_size_min 0.1
_refine_diff_density_max 0.742
_refine_diff_density_min -0.713
_refine_diff_density_rms 0.079
_refine_ls_abs_structure_details
;
 Refined as an inversion twin.
;
_refine_ls_abs_structure_Flack 0.486(16)
_refine_ls_extinction_method none
_refine_ls_goodness_of_fit_ref 1.017
_refine_ls_hydrogen_treatment constr
_refine_ls_matrix_type full
_refine_ls_number_parameters 1035
_refine_ls_number_reflns 17649
_refine_ls_number_restraints 1911
_refine_ls_restrained_S_all 1.037
_refine_ls_R_factor_all 0.0767
_refine_ls_R_factor_gt 0.0528
_refine_ls_shift/su_max 0.001
_refine_ls_shift/su_mean 0.000
_refine_ls_structure_factor_coef Fsqd
_refine_ls_weighting_details 'w=1/[\s^2^(Fo^2^)+(0.0310P)^2^+24.6808P] where P=(Fo^2^+2Fc^2^)/3'
_refine_ls_weighting_scheme calc
_refine_ls_wR_factor_gt 0.1044
_refine_ls_wR_factor_ref 0.1156
_reflns_Friedel_coverage 0.999
_reflns_Friedel_fraction_full 0.998
_reflns_Friedel_fraction_max 0.998
_reflns_number_gt 13600
_reflns_number_total 17649
_reflns_threshold_expression 'I > 2\s(I)'
_cod_data_source_file d6dt00151c3.cif
_cod_data_source_block GaSPxS
_cod_database_code 7720125
_shelx_shelxl_version_number 2018/3
_chemical_oxdiff_formula 'C22 H56 Ga P S2 Si4'
_shelx_space_group_comment
;
The symmetry employed for this shelxl refinement is uniquely defined
by the following loop, which should always be used as a source of
symmetry information in preference to the above space-group names.
They are only intended as comments.
;
_shelx_estimated_absorpt_t_max 0.896
_shelx_estimated_absorpt_t_min 0.708
_olex2_refinement_description
;
1. Twinned data refinement
 Scales: 0.514(16)
 0.486(16)
2. Fixed Uiso
 At 1.2 times of:
  All C(H) groups
 At 1.5 times of:
  All C(H,H,H) groups
3. Restrained distances
 Si6A-C23A \\sim Si6B-C23B \\sim Si5-C23B
 with sigma of 0.02
 Ga2-C23B \\sim Ga2-C23A
 with sigma of 0.02
 Si7B-C30B \\sim Si7A-C30A \\sim Si8A-C30A \\sim Si8B-C30B
 with sigma of 0.02
 Si7B-C32B \\sim Si7B-C31B \\sim Si7B-C33B
 with sigma of 0.02
 C32B-C31B \\sim C31B-C33B \\sim C33B-C32B
 with sigma of 0.02
 C35B-C36B \\sim C36B-C34B \\sim C35B-C34B
 with sigma of 0.02
 Si8B-C34B \\sim Si8B-C35B \\sim Si8B-C36B
 with sigma of 0.02
 Si5-C23B \\sim Si5-C23A
 with sigma of 0.02
 Si5-C24B \\sim Si5-C24A \\sim Si5-C26B \\sim Si5-C26A \\sim Si5-C25B \\sim
Si5-C25A
 with sigma of 0.02
 C25A-C26A \\sim C26A-C24A \\sim C25A-C24A
 with sigma of 0.02
 C25B-C26B \\sim C26B-C24B \\sim C25B-C24B
 with sigma of 0.02
 Si6B-C27B \\sim Si6B-C28B \\sim Si6B-C29B \\sim Si6A-C27A \\sim Si6A-C28A
\\sim Si6A-C29A
 with sigma of 0.02
 Si6B-C23B \\sim Si6A-C23A
 with sigma of 0.02
 C19B-C22B \\sim C19A-C22A
 with sigma of 0.02
 C19B-C20B \\sim C19A-C20A
 with sigma of 0.02
 C19B-C21B \\sim C19A-C21A
 with sigma of 0.02
 P1-C22B \\sim P1-C22A
 with sigma of 0.04
 P1-C20B \\sim P1-C20A
 with sigma of 0.04
 P1-C21B \\sim P1-C21A
 with sigma of 0.04
 C22B-C20B \\sim C22A-C20A
 with sigma of 0.04
 C22B-C21B \\sim C22A-C21A
 with sigma of 0.04
 C20B-C21B \\sim C20A-C21A
 with sigma of 0.04
 C37B-C38B \\sim C37A-C38A
 with sigma of 0.02
 C37B-C40B \\sim C37A-C40A
 with sigma of 0.02
 C37B-C39B \\sim C37A-C39A
 with sigma of 0.02
 P2-C38B \\sim P2-C38A
 with sigma of 0.04
 P2-C40B \\sim P2-C40A
 with sigma of 0.04
 P2-C39B \\sim P2-C39A
 with sigma of 0.04
 C38B-C40B \\sim C38A-C40A
 with sigma of 0.04
 C38B-C39B \\sim C38A-C39A
 with sigma of 0.04
 C40B-C39B \\sim C40A-C39A
 with sigma of 0.04
 P2-C37B \\sim P2-C37A
 with sigma of 0.02
 C40B-C37B \\sim C37A-C40A \\sim C38B-C37B \\sim C37A-C38A \\sim C39B-C37B
\\sim C37A-C39A
 with sigma of 0.02
 Si7A-C33A \\sim Si7A-C31A \\sim Si7A-C32A \\sim Si7B-C31B \\sim Si7B-C33B
\\sim Si7B-C32B
 with sigma of 0.02
 Si7B-C30B \\sim Si7A-C30A
 with sigma of 0.02
 Si1B-C3B \\sim Si1A-C3A \\sim Si1B-C2B \\sim Si1A-C2A \\sim Si1A-C4A \\sim
Si1B-C4B
 with sigma of 0.02
 C5B-C6B \\sim C6B-C7B \\sim C5B-C7B
 with sigma of 0.02
 Si1A-C1A \\sim Si1B-C1B
 with sigma of 0.02
 Si2B-C6B \\sim Si2B-C5B \\sim Si2B-C7B \\sim Si2A-C6A \\sim Si2A-C5A \\sim
Si2A-C7A
 with sigma of 0.02
 Si2A-C1A \\sim Si2B-C1B
 with sigma of 0.02
 Si2A-C5A \\sim Si2B-C5B \\sim Si2A-C7A \\sim Si2B-C7B \\sim Si2A-C6A \\sim
Si2B-C6B
 with sigma of 0.02
 P1-C19B \\sim P1-C19A
 with sigma of 0.02
 P1-C16B \\sim P1-C16A
 with sigma of 0.04
 P1-C17B \\sim P1-C17A
 with sigma of 0.04
 P1-C18B \\sim P1-C18A
 with sigma of 0.04
 C18B-C15B \\sim C18A-C15A \\sim C16A-C15A \\sim C16B-C15B \\sim C17B-C15B
\\sim C17A-C15A
 with sigma of 0.02
 P1-C15B \\sim P1-C15A
 with sigma of 0.02
 Ga1-C1B \\sim Ga1-C1A
 with sigma of 0.02
 Ga2-C30B \\sim Ga2-C30A
 with sigma of 0.02
4. Uiso/Uaniso restraints and constraints
Si6A \\sim Si6B \\sim C27A \\sim C27B \\sim C28A \\sim C28B \\sim C29A \\sim
C29B: within 2A with sigma of 0.01 and sigma for terminal atoms of 0.02 within
2A
Si5 \\sim C24A \\sim C24B \\sim C25A \\sim C25B \\sim C26A: within 2A with
sigma of 0.01 and sigma for terminal atoms of 0.02 within 2A
Si7A \\sim Si7B \\sim C31A \\sim C31B \\sim C32A \\sim C32B \\sim C33A \\sim
C33B: within 2A with sigma of 0.01 and sigma for terminal atoms of 0.02 within
2A
Si8A \\sim Si8B \\sim C34B \\sim C35A \\sim C35B \\sim C36A \\sim C36B: within
2A with sigma of 0.01 and sigma for terminal atoms of 0.02 within 2A
Si7A \\sim Si7B \\sim Si8A \\sim Si8B \\sim C30A \\sim C30B \\sim C31A \\sim
C31B \\sim C32A \\sim C32B \\sim C33A \\sim C33B \\sim C34B \\sim C35A \\sim
C35B \\sim C36A \\sim C36B: within 2A with sigma of 0.001 and sigma for
terminal atoms of 0.002 within 2A
C41A \\sim C41B \\sim C42A \\sim C42B \\sim C43A \\sim C43B \\sim C44A \\sim
C44B: within 2A with sigma of 0.001 and sigma for terminal atoms of 0.002
within 2A
Si5 \\sim Si6A \\sim Si6B \\sim C23A \\sim C23B \\sim C24A \\sim C24B \\sim
C25A \\sim C25B \\sim C26A \\sim C27A \\sim C27B \\sim C28A \\sim C28B \\sim
C29A \\sim C29B: within 2A with sigma of 0.001 and sigma for terminal atoms of
0.002 within 2A
Si8A \\sim Si8B \\sim C34A \\sim C34B \\sim C35A \\sim C35B \\sim C36A \\sim
C36B: within 2A with sigma of 0.001 and sigma for terminal atoms of 0.002
within 2A
Si5 \\sim C24A \\sim C24B \\sim C25A \\sim C25B \\sim C26A \\sim C26B: within
2A with sigma of 0.001 and sigma for terminal atoms of 0.002 within 2A
C37A \\sim C37B \\sim C38A \\sim C38B \\sim C39A \\sim C39B \\sim C40A \\sim
C40B: within 2A with sigma of 0.001 and sigma for terminal atoms of 0.002
within 2A
Si1A \\sim Si1B \\sim Si2A \\sim Si2B \\sim C1A \\sim C1B \\sim C2A \\sim C2B
\\sim C3A \\sim C3B \\sim C4A \\sim C4B \\sim C5A \\sim C5B \\sim C6A \\sim C6B
\\sim C7A \\sim C7B: within 2A with sigma of 0.005 and sigma for terminal atoms
of 0.01 within 2A
Si3A \\sim Si3B \\sim Si4A \\sim Si4B \\sim C8A \\sim C8B \\sim C9A \\sim C9B
\\sim C10A \\sim C10B \\sim C11A \\sim C11B \\sim C12A \\sim C12B \\sim C13A
\\sim C13B \\sim C14A \\sim C14B: within 2A with sigma of 0.005 and sigma for
terminal atoms of 0.01 within 2A
C15A \\sim C15B \\sim C16A \\sim C16B \\sim C17A \\sim C17B \\sim C18A \\sim
C18B: within 2A with sigma of 0.001 and sigma for terminal atoms of 0.002
within 2A
C19A \\sim C19B \\sim C20A \\sim C20B \\sim C21A \\sim C21B \\sim C22A \\sim
C22B: within 2A with sigma of 0.001 and sigma for terminal atoms of 0.002
within 2A
Uanis(C8A) = Uanis(C8B)
5. Rigid body (RIGU) restrains
 Si6A, Si6B, C27A, C27B, C28A, C28B, C29A, C29B
 with sigma for 1-2 distances of 0.01 and sigma for 1-3 distances of 0.01
 Si5, C24A, C24B, C25A, C25B, C26A
 with sigma for 1-2 distances of 0.01 and sigma for 1-3 distances of 0.01
 Si7A, Si7B, C31A, C31B, C32A, C32B, C33A, C33B
 with sigma for 1-2 distances of 0.01 and sigma for 1-3 distances of 0.01
 Si8A, Si8B, C34B, C35A, C35B, C36A, C36B
 with sigma for 1-2 distances of 0.01 and sigma for 1-3 distances of 0.01
 Si7A, Si7B, Si8A, Si8B, C30A, C30B, C31A, C31B, C32A, C32B, C33A, C33B, C34B,
 C35A, C35B, C36A, C36B
 with sigma for 1-2 distances of 0.001 and sigma for 1-3 distances of 0.001
 C41A, C41B, C42A, C42B, C43A, C43B, C44A, C44B
 with sigma for 1-2 distances of 0.001 and sigma for 1-3 distances of 0.001
 Si5, Si6A, Si6B, C23A, C23B, C24A, C24B, C25A, C25B, C26A, C27A, C27B, C28A,
 C28B, C29A, C29B
 with sigma for 1-2 distances of 0.001 and sigma for 1-3 distances of 0.001
 Si8A, Si8B, C34A, C34B, C35A, C35B, C36A, C36B
 with sigma for 1-2 distances of 0.001 and sigma for 1-3 distances of 0.001
 Si5, C24A, C24B, C25A, C25B, C26A, C26B
 with sigma for 1-2 distances of 0.001 and sigma for 1-3 distances of 0.001
 C37A, C37B, C38A, C38B, C39A, C39B, C40A, C40B
 with sigma for 1-2 distances of 0.001 and sigma for 1-3 distances of 0.001
 Si1A, Si1B, Si2A, Si2B, C1A, C1B, C2A, C2B, C3A, C3B, C4A, C4B, C5A, C5B, C6A,
  C6B, C7A, C7B
 with sigma for 1-2 distances of 0.005 and sigma for 1-3 distances of 0.005
 Si3A, Si3B, Si4A, Si4B, C8A, C8B, C9A, C9B, C10A, C10B, C11A, C11B, C12A,
 C12B, C13A, C13B, C14A, C14B
 with sigma for 1-2 distances of 0.005 and sigma for 1-3 distances of 0.005
 C15A, C15B, C16A, C16B, C17A, C17B, C18A, C18B
 with sigma for 1-2 distances of 0.001 and sigma for 1-3 distances of 0.002
 C19A, C19B, C20A, C20B, C21A, C21B, C22A, C22B
 with sigma for 1-2 distances of 0.001 and sigma for 1-3 distances of 0.001
6. Others
 Sof(Si1B)=Sof(Si2B)=Sof(C1B)=Sof(H1B)=Sof(C2B)=Sof(H2BA)=Sof(H2BB)=Sof(H2BC)=
 Sof(C3B)=Sof(H3BA)=Sof(H3BB)=Sof(H3BC)=Sof(C4B)=Sof(H4BA)=Sof(H4BB)=Sof(H4BC)=
 Sof(C5B)=Sof(H5BA)=Sof(H5BB)=Sof(H5BC)=Sof(C6B)=Sof(H6BA)=Sof(H6BB)=Sof(H6BC)=
 Sof(C7B)=Sof(H7BA)=Sof(H7BB)=Sof(H7BC)=1-FVAR(1)
 Sof(Si1A)=Sof(Si2A)=Sof(C1A)=Sof(H1A)=Sof(C2A)=Sof(H2AA)=Sof(H2AB)=Sof(H2AC)=
 Sof(C3A)=Sof(H3AA)=Sof(H3AB)=Sof(H3AC)=Sof(C4A)=Sof(H4AA)=Sof(H4AB)=Sof(H4AC)=
 Sof(C5A)=Sof(H5AA)=Sof(H5AB)=Sof(H5AC)=Sof(C6A)=Sof(H6AA)=Sof(H6AB)=Sof(H6AC)=
 Sof(C7A)=Sof(H7AA)=Sof(H7AB)=Sof(H7AC)=FVAR(1)
 Sof(Si6B)=Sof(Si7B)=Sof(Si8B)=Sof(C23B)=Sof(H23B)=Sof(C24B)=Sof(H24D)=
 Sof(H24E)=Sof(H24F)=Sof(C25B)=Sof(H25D)=Sof(H25E)=Sof(H25F)=Sof(C26B)=
 Sof(H26D)=Sof(H26E)=Sof(H26F)=Sof(C27B)=Sof(H27D)=Sof(H27E)=Sof(H27F)=
 Sof(C28B)=Sof(H28D)=Sof(H28E)=Sof(H28F)=Sof(C29B)=Sof(H29D)=Sof(H29E)=
 Sof(H29F)=Sof(C30B)=Sof(H30B)=Sof(C31B)=Sof(H31D)=Sof(H31E)=Sof(H31F)=
 Sof(C32B)=Sof(H32D)=Sof(H32E)=Sof(H32F)=Sof(C33B)=Sof(H33D)=Sof(H33E)=
 Sof(H33F)=Sof(C34B)=Sof(H34D)=Sof(H34E)=Sof(H34F)=Sof(C35B)=Sof(H35D)=
 Sof(H35E)=Sof(H35F)=Sof(C36B)=Sof(H36D)=Sof(H36E)=Sof(H36F)=1-FVAR(2)
 Sof(Si6A)=Sof(Si7A)=Sof(Si8A)=Sof(C23A)=Sof(H23A)=Sof(C24A)=Sof(H24A)=
 Sof(H24B)=Sof(H24C)=Sof(C25A)=Sof(H25A)=Sof(H25B)=Sof(H25C)=Sof(C26A)=
 Sof(H26A)=Sof(H26B)=Sof(H26C)=Sof(C27A)=Sof(H27A)=Sof(H27B)=Sof(H27C)=
 Sof(C28A)=Sof(H28A)=Sof(H28B)=Sof(H28C)=Sof(C29A)=Sof(H29A)=Sof(H29B)=
 Sof(H29C)=Sof(C30A)=Sof(H30A)=Sof(C31A)=Sof(H31A)=Sof(H31B)=Sof(H31C)=
 Sof(C32A)=Sof(H32A)=Sof(H32B)=Sof(H32C)=Sof(C33A)=Sof(H33A)=Sof(H33B)=
 Sof(H33C)=Sof(C34A)=Sof(H34A)=Sof(H34B)=Sof(H34C)=Sof(C35A)=Sof(H35A)=
 Sof(H35B)=Sof(H35C)=Sof(C36A)=Sof(H36A)=Sof(H36B)=Sof(H36C)=FVAR(2)
 Sof(Si3B)=Sof(Si4B)=Sof(C8B)=Sof(H8B)=Sof(C9B)=Sof(H9BA)=Sof(H9BB)=Sof(H9BC)=
 Sof(C10B)=Sof(H10D)=Sof(H10E)=Sof(H10F)=Sof(C11B)=Sof(H11D)=Sof(H11E)=
 Sof(H11F)=Sof(C12B)=Sof(H12D)=Sof(H12E)=Sof(H12F)=Sof(C13B)=Sof(H13D)=
 Sof(H13E)=Sof(H13F)=Sof(C14B)=Sof(H14D)=Sof(H14E)=Sof(H14F)=Sof(C15B)=
 Sof(C16B)=Sof(H16D)=Sof(H16E)=Sof(H16F)=Sof(C17B)=Sof(H17D)=Sof(H17E)=
 Sof(H17F)=Sof(C18B)=Sof(H18D)=Sof(H18E)=Sof(H18F)=Sof(C19B)=Sof(C20B)=
 Sof(H20D)=Sof(H20E)=Sof(H20F)=Sof(C21B)=Sof(H21D)=Sof(H21E)=Sof(H21F)=
 Sof(C22B)=Sof(H22D)=Sof(H22E)=Sof(H22F)=Sof(C37B)=Sof(C38B)=Sof(H38D)=
 Sof(H38E)=Sof(H38F)=Sof(C39B)=Sof(H39D)=Sof(H39E)=Sof(H39F)=Sof(C40B)=
 Sof(H40D)=Sof(H40E)=Sof(H40F)=Sof(C41B)=Sof(C42B)=Sof(H42D)=Sof(H42E)=
 Sof(H42F)=Sof(C43B)=Sof(H43D)=Sof(H43E)=Sof(H43F)=Sof(C44B)=Sof(H44D)=
 Sof(H44E)=Sof(H44F)=1-FVAR(3)
 Sof(Si3A)=Sof(Si4A)=Sof(C8A)=Sof(H8A)=Sof(C9A)=Sof(H9AA)=Sof(H9AB)=Sof(H9AC)=
 Sof(C10A)=Sof(H10A)=Sof(H10B)=Sof(H10C)=Sof(C11A)=Sof(H11A)=Sof(H11B)=
 Sof(H11C)=Sof(C12A)=Sof(H12A)=Sof(H12B)=Sof(H12C)=Sof(C13A)=Sof(H13A)=
 Sof(H13B)=Sof(H13C)=Sof(C14A)=Sof(H14A)=Sof(H14B)=Sof(H14C)=Sof(C15A)=
 Sof(C16A)=Sof(H16A)=Sof(H16B)=Sof(H16C)=Sof(C17A)=Sof(H17A)=Sof(H17B)=
 Sof(H17C)=Sof(C18A)=Sof(H18A)=Sof(H18B)=Sof(H18C)=Sof(C19A)=Sof(C20A)=
 Sof(H20A)=Sof(H20B)=Sof(H20C)=Sof(C21A)=Sof(H21A)=Sof(H21B)=Sof(H21C)=
 Sof(C22A)=Sof(H22A)=Sof(H22B)=Sof(H22C)=Sof(C37A)=Sof(C38A)=Sof(H38A)=
 Sof(H38B)=Sof(H38C)=Sof(C39A)=Sof(H39A)=Sof(H39B)=Sof(H39C)=Sof(C40A)=
 Sof(H40A)=Sof(H40B)=Sof(H40C)=Sof(C41A)=Sof(C42A)=Sof(H42A)=Sof(H42B)=
 Sof(H42C)=Sof(C43A)=Sof(H43A)=Sof(H43B)=Sof(H43C)=Sof(C44A)=Sof(H44A)=
 Sof(H44B)=Sof(H44C)=FVAR(3)
7.a Ternary CH refined with riding coordinates:
 C1A(H1A), C1B(H1B), C8A(H8A), C8B(H8B), C23A(H23A), C23B(H23B), C30A(H30A),
 C30B(H30B)
7.b Me refined with riding coordinates:
 C12A(H12A,H12B,H12C), C12B(H12D,H12E,H12F), C13A(H13A,H13B,H13C), C13B(H13D,
 H13E,H13F), C14A(H14A,H14B,H14C), C14B(H14D,H14E,H14F), C16A(H16A,H16B,H16C),
 C16B(H16D,H16E,H16F), C17A(H17A,H17B,H17C), C17B(H17D,H17E,H17F), C18A(H18A,
 H18B,H18C), C18B(H18D,H18E,H18F), C20A(H20A,H20B,H20C), C20B(H20D,H20E,H20F),
 C21A(H21A,H21B,H21C), C21B(H21D,H21E,H21F), C22A(H22A,H22B,H22C), C22B(H22D,
 H22E,H22F), C24A(H24A,H24B,H24C), C24B(H24D,H24E,H24F), C25A(H25A,H25B,H25C),
 C25B(H25D,H25E,H25F), C26A(H26A,H26B,H26C), C26B(H26D,H26E,H26F), C27B(H27D,
 H27E,H27F), C28B(H28D,H28E,H28F), C34A(H34A,H34B,H34C), C34B(H34D,H34E,H34F),
 C36B(H36D,H36E,H36F), C38A(H38A,H38B,H38C), C38B(H38D,H38E,H38F), C39A(H39A,
 H39B,H39C), C39B(H39D,H39E,H39F), C40A(H40A,H40B,H40C), C40B(H40D,H40E,H40F)
7.c Idealised Me refined as rotating group:
 C2A(H2AA,H2AB,H2AC), C2B(H2BA,H2BB,H2BC), C3A(H3AA,H3AB,H3AC), C3B(H3BA,H3BB,
 H3BC), C4A(H4AA,H4AB,H4AC), C4B(H4BA,H4BB,H4BC), C5A(H5AA,H5AB,H5AC), C5B(H5BA,
 H5BB,H5BC), C6A(H6AA,H6AB,H6AC), C6B(H6BA,H6BB,H6BC), C7A(H7AA,H7AB,H7AC),
 C7B(H7BA,H7BB,H7BC), C9A(H9AA,H9AB,H9AC), C9B(H9BA,H9BB,H9BC), C10A(H10A,H10B,
 H10C), C10B(H10D,H10E,H10F), C11A(H11A,H11B,H11C), C11B(H11D,H11E,H11F),
 C27A(H27A,H27B,H27C), C28A(H28A,H28B,H28C), C29A(H29A,H29B,H29C), C29B(H29D,
 H29E,H29F), C31A(H31A,H31B,H31C), C31B(H31D,H31E,H31F), C32A(H32A,H32B,H32C),
 C32B(H32D,H32E,H32F), C33A(H33A,H33B,H33C), C33B(H33D,H33E,H33F), C35A(H35A,
 H35B,H35C), C35B(H35D,H35E,H35F), C36A(H36A,H36B,H36C), C42A(H42A,H42B,H42C),
 C42B(H42D,H42E,H42F), C43A(H43A,H43B,H43C), C43B(H43D,H43E,H43F), C44A(H44A,
 H44B,H44C), C44B(H44D,H44E,H44F)
;
_olex2_date_sample_data_collection 2024-12-03
_olex2_submission_special_instructions 'No special instructions were received'
_oxdiff_exptl_absorpt_empirical_details
;
Empirical correction (ABSPACK) includes:
- Absorption correction using spherical harmonics
- Frame scaling
- Detector area scaling
;
_oxdiff_exptl_absorpt_empirical_full_max 1.217
_oxdiff_exptl_absorpt_empirical_full_min 0.799

loop_
_space_group_symop_operation_xyz
'x, y, z'
'x, -y, z+1/2'
'x+1/2, y+1/2, z'
'x+1/2, -y+1/2, z+1/2'

loop_
_atom_site_label
_atom_site_type_symbol
_atom_site_fract_x
_atom_site_fract_y
_atom_site_fract_z
_atom_site_U_iso_or_equiv
_atom_site_adp_type
_atom_site_occupancy
_atom_site_site_symmetry_order
_atom_site_calc_flag
_atom_site_refinement_flags_posn
_atom_site_refinement_flags_adp
_atom_site_refinement_flags_occupancy
_atom_site_disorder_assembly
_atom_site_disorder_group
Ga1 Ga 0.53558(4) 0.47342(5) 0.60702(3) 0.0309(2) Uani 1 1 d D . . . .
Ga2 Ga 0.47499(4) 0.97824(5) 0.38942(3) 0.0286(2) Uani 1 1 d D . . . .
S1 S 0.56174(11) 0.61006(12) 0.58591(8) 0.0314(4) Uani 1 1 d . . . . .
S2 S 0.64297(11) 0.49056(12) 0.68083(8) 0.0290(4) Uani 1 1 d . . . . .
S3 S 0.36464(11) 0.99268(12) 0.31789(8) 0.0282(4) Uani 1 1 d . . . . .
S4 S 0.44063(12) 1.11133(12) 0.41558(9) 0.0344(5) Uani 1 1 d . . . . .
P1 P 0.64784(11) 0.60109(12) 0.65049(8) 0.0255(4) Uani 1 1 d D . . . .
P2 P 0.35369(11) 1.10111(12) 0.35192(8) 0.0268(4) Uani 1 1 d D . . . .
Si1A Si 0.4487(3) 0.3955(3) 0.71088(17) 0.0442(10) Uani 0.652(6) 1 d D U P A 1
Si1B Si 0.4214(5) 0.4330(6) 0.7221(4) 0.0438(15) Uani 0.348(6) 1 d D U P A 2
Si2A Si 0.3499(3) 0.5074(3) 0.6253(2) 0.0370(10) Uani 0.652(6) 1 d D U P A 1
Si2B Si 0.3501(7) 0.5342(7) 0.6197(5) 0.0454(19) Uani 0.348(6) 1 d D U P A 2
Si3A Si 0.6228(3) 0.3184(3) 0.5472(2) 0.0425(10) Uani 0.573(5) 1 d . U P A 1
Si3B Si 0.5769(4) 0.2976(4) 0.5779(3) 0.0478(14) Uani 0.427(5) 1 d . U P A 2
Si4A Si 0.5040(4) 0.4263(5) 0.4697(4) 0.0356(12) Uani 0.573(5) 1 d . U P A 1
Si4B Si 0.5243(7) 0.4154(8) 0.4745(6) 0.0468(18) Uani 0.427(5) 1 d . U P A 2
Si5 Si 0.48689(17) 0.91363(16) 0.52412(12) 0.0479(5) Uani 1 1 d D U . . .
Si6A Si 0.42976(19) 0.80035(17) 0.41900(14) 0.0408(6) Uani 0.823(3) 1 d D U P B 1
Si6B Si 0.3808(9) 0.8217(8) 0.4555(7) 0.0438(7) Uani 0.177(3) 1 d D U P B 2
Si7A Si 0.58576(16) 0.9355(2) 0.27933(14) 0.0398(6) Uani 0.823(3) 1 d D U P B 1
Si7B Si 0.5567(8) 0.8970(9) 0.2927(7) 0.0420(7) Uani 0.177(3) 1 d D U P B 2
Si8A Si 0.6567(2) 1.0402(2) 0.38251(19) 0.0444(6) Uani 0.823(3) 1 d D U P B 1
Si8B Si 0.6591(11) 1.0148(10) 0.3791(9) 0.0436(7) Uani 0.177(3) 1 d D U P B 2
C1A C 0.4378(6) 0.4435(7) 0.6386(4) 0.0359(17) Uani 0.652(6) 1 d D U P A 1
H1A H 0.422188 0.397608 0.613633 0.043 Uiso 0.652(6) 1 calc R U P A 1
C1B C 0.4365(11) 0.4798(15) 0.6513(8) 0.044(2) Uani 0.348(6) 1 d D U P A 2
H1B H 0.456584 0.528380 0.671453 0.053 Uiso 0.348(6) 1 calc R U P A 2
C2A C 0.5328(7) 0.3223(7) 0.7152(6) 0.057(3) Uani 0.652(6) 1 d D U P A 1
H2AA H 0.533565 0.293321 0.751598 0.085 Uiso 0.652(6) 1 calc R U P A 1
H2AB H 0.582029 0.350447 0.713388 0.085 Uiso 0.652(6) 1 calc R U P A 1
H2AC H 0.525853 0.285490 0.682911 0.085 Uiso 0.652(6) 1 calc R U P A 1
C2B C 0.5094(13) 0.3765(15) 0.7518(11) 0.056(4) Uani 0.348(6) 1 d D U P A 2
H2BA H 0.518115 0.385909 0.793274 0.084 Uiso 0.348(6) 1 calc R U P A 2
H2BB H 0.555076 0.393764 0.732683 0.084 Uiso 0.348(6) 1 calc R U P A 2
H2BC H 0.500891 0.320425 0.744741 0.084 Uiso 0.348(6) 1 calc R U P A 2
C3A C 0.4747(10) 0.4609(9) 0.7739(5) 0.058(3) Uani 0.652(6) 1 d D U P A 1
H3AA H 0.446085 0.510317 0.768847 0.086 Uiso 0.652(6) 1 calc R U P A 1
H3AB H 0.530742 0.471502 0.776547 0.086 Uiso 0.652(6) 1 calc R U P A 1
H3AC H 0.460998 0.435092 0.809252 0.086 Uiso 0.652(6) 1 calc R U P A 1
C3B C 0.401(2) 0.5059(17) 0.7789(11) 0.074(5) Uani 0.348(6) 1 d D U P A 2
H3BA H 0.397528 0.478759 0.815632 0.110 Uiso 0.348(6) 1 calc R U P A 2
H3BB H 0.352322 0.532977 0.767894 0.110 Uiso 0.348(6) 1 calc R U P A 2
H3BC H 0.443810 0.544195 0.782965 0.110 Uiso 0.348(6) 1 calc R U P A 2
C4A C 0.3614(8) 0.3376(9) 0.7237(7) 0.059(3) Uani 0.652(6) 1 d D U P A 1
H4AA H 0.374344 0.299486 0.754494 0.088 Uiso 0.652(6) 1 calc R U P A 1
H4AB H 0.343244 0.309783 0.688326 0.088 Uiso 0.652(6) 1 calc R U P A 1
H4AC H 0.320371 0.372620 0.735087 0.088 Uiso 0.652(6) 1 calc R U P A 1
C4B C 0.3308(13) 0.3704(16) 0.7208(14) 0.055(5) Uani 0.348(6) 1 d D U P A 2
H4BA H 0.334403 0.335219 0.754157 0.082 Uiso 0.348(6) 1 calc R U P A 2
H4BB H 0.325890 0.339338 0.685299 0.082 Uiso 0.348(6) 1 calc R U P A 2
H4BC H 0.285020 0.404193 0.722266 0.082 Uiso 0.348(6) 1 calc R U P A 2
C5A C 0.3309(7) 0.5664(8) 0.6901(5) 0.055(3) Uani 0.652(6) 1 d D U P A 1
H5AA H 0.363404 0.613592 0.691565 0.082 Uiso 0.652(6) 1 calc R U P A 1
H5AB H 0.343414 0.535079 0.724925 0.082 Uiso 0.652(6) 1 calc R U P A 1
H5AC H 0.275956 0.581544 0.688010 0.082 Uiso 0.652(6) 1 calc R U P A 1
C5B C 0.2983(16) 0.5872(16) 0.6719(11) 0.071(4) Uani 0.348(6) 1 d D U P A 2
H5BA H 0.326069 0.635940 0.682280 0.106 Uiso 0.348(6) 1 calc R U P A 2
H5BB H 0.295055 0.554928 0.706382 0.106 Uiso 0.348(6) 1 calc R U P A 2
H5BC H 0.245747 0.599586 0.655224 0.106 Uiso 0.348(6) 1 calc R U P A 2
C6A C 0.3515(12) 0.5716(10) 0.5632(7) 0.058(3) Uani 0.652(6) 1 d D U P A 1
H6AA H 0.339781 0.541132 0.527892 0.087 Uiso 0.652(6) 1 calc R U P A 1
H6AB H 0.403098 0.595415 0.562557 0.087 Uiso 0.652(6) 1 calc R U P A 1
H6AC H 0.312364 0.612888 0.565590 0.087 Uiso 0.652(6) 1 calc R U P A 1
C6B C 0.360(2) 0.5941(17) 0.5580(12) 0.064(5) Uani 0.348(6) 1 d D U P A 2
H6BA H 0.382055 0.563195 0.528007 0.096 Uiso 0.348(6) 1 calc R U P A 2
H6BB H 0.393555 0.638648 0.568596 0.096 Uiso 0.348(6) 1 calc R U P A 2
H6BC H 0.308150 0.613385 0.543413 0.096 Uiso 0.348(6) 1 calc R U P A 2
C7A C 0.2621(7) 0.4439(9) 0.6086(6) 0.052(3) Uani 0.652(6) 1 d D U P A 1
H7AA H 0.249945 0.415766 0.643495 0.078 Uiso 0.652(6) 1 calc R U P A 1
H7AB H 0.272736 0.406058 0.578619 0.078 Uiso 0.652(6) 1 calc R U P A 1
H7AC H 0.217664 0.476688 0.595092 0.078 Uiso 0.652(6) 1 calc R U P A 1
C7B C 0.2812(16) 0.4556(16) 0.5927(11) 0.062(4) Uani 0.348(6) 1 d D U P A 2
H7BA H 0.306611 0.404430 0.597757 0.092 Uiso 0.348(6) 1 calc R U P A 2
H7BB H 0.265953 0.464276 0.551778 0.092 Uiso 0.348(6) 1 calc R U P A 2
H7BC H 0.234873 0.456875 0.614461 0.092 Uiso 0.348(6) 1 calc R U P A 2
C8A C 0.5758(10) 0.4181(10) 0.5347(6) 0.0393(15) Uani 0.573(5) 1 d . U P A 1
H8A H 0.619973 0.452128 0.524633 0.047 Uiso 0.573(5) 1 calc R U P A 1
C8B C 0.5677(15) 0.4044(14) 0.5514(9) 0.0393(15) Uani 0.427(5) 1 d . U P A 2
H8B H 0.623136 0.419912 0.548478 0.047 Uiso 0.427(5) 1 calc R U P A 2
C9A C 0.6881(10) 0.3095(9) 0.6148(7) 0.055(4) Uani 0.573(5) 1 d . U P A 1
H9AA H 0.658914 0.322346 0.647950 0.082 Uiso 0.573(5) 1 calc R U P A 1
H9AB H 0.731935 0.345786 0.613306 0.082 Uiso 0.573(5) 1 calc R U P A 1
H9AC H 0.707717 0.255711 0.618617 0.082 Uiso 0.573(5) 1 calc R U P A 1
C9B C 0.6506(15) 0.2886(14) 0.6414(11) 0.057(4) Uani 0.427(5) 1 d . U P A 2
H9BA H 0.650820 0.336764 0.664313 0.086 Uiso 0.427(5) 1 calc R U P A 2
H9BB H 0.702337 0.280429 0.627748 0.086 Uiso 0.427(5) 1 calc R U P A 2
H9BC H 0.637284 0.244013 0.665139 0.086 Uiso 0.427(5) 1 calc R U P A 2
C10A C 0.5463(10) 0.2385(9) 0.5484(8) 0.058(3) Uani 0.573(5) 1 d . U P A 1
H10A H 0.507837 0.253123 0.575215 0.087 Uiso 0.573(5) 1 calc R U P A 1
H10B H 0.571263 0.189091 0.560889 0.087 Uiso 0.573(5) 1 calc R U P A 1
H10C H 0.520397 0.232002 0.509669 0.087 Uiso 0.573(5) 1 calc R U P A 1
C10B C 0.4865(16) 0.2539(15) 0.5945(12) 0.074(5) Uani 0.427(5) 1 d . U P A 2
H10D H 0.458079 0.235660 0.558857 0.111 Uiso 0.427(5) 1 calc R U P A 2
H10E H 0.455102 0.292870 0.613073 0.111 Uiso 0.427(5) 1 calc R U P A 2
H10F H 0.497046 0.209431 0.620540 0.111 Uiso 0.427(5) 1 calc R U P A 2
C11A C 0.6891(10) 0.2947(11) 0.4884(8) 0.070(4) Uani 0.573(5) 1 d . U P A 1
H11A H 0.658354 0.271784 0.455345 0.106 Uiso 0.573(5) 1 calc R U P A 1
H11B H 0.728851 0.257146 0.503106 0.106 Uiso 0.573(5) 1 calc R U P A 1
H11C H 0.714224 0.342779 0.476397 0.106 Uiso 0.573(5) 1 calc R U P A 1
C11B C 0.6169(15) 0.2249(14) 0.5248(11) 0.069(4) Uani 0.427(5) 1 d . U P A 2
H11D H 0.623107 0.173326 0.543014 0.103 Uiso 0.427(5) 1 calc R U P A 2
H11E H 0.667501 0.243387 0.513850 0.103 Uiso 0.427(5) 1 calc R U P A 2
H11F H 0.580612 0.220972 0.490303 0.103 Uiso 0.427(5) 1 calc R U P A 2
C12A C 0.4219(13) 0.3663(14) 0.4689(10) 0.058(4) Uani 0.573(5) 1 d . U P A 1
H12A H 0.437888 0.312694 0.479242 0.087 Uiso 0.573(5) 1 calc R U P A 1
H12B H 0.386948 0.386005 0.496742 0.087 Uiso 0.573(5) 1 calc R U P A 1
H12C H 0.394827 0.366522 0.430257 0.087 Uiso 0.573(5) 1 calc R U P A 1
C12B C 0.4058(14) 0.3818(16) 0.4841(10) 0.038(4) Uani 0.427(5) 1 d . U P A 2
H12D H 0.385158 0.413308 0.514562 0.057 Uiso 0.427(5) 1 calc R U P A 2
H12E H 0.374399 0.390651 0.447726 0.057 Uiso 0.427(5) 1 calc R U P A 2
H12F H 0.403963 0.326197 0.494366 0.057 Uiso 0.427(5) 1 calc R U P A 2
C13A C 0.5408(11) 0.3751(11) 0.4040(7) 0.055(3) Uani 0.573(5) 1 d . U P A 1
H13A H 0.589754 0.399242 0.394597 0.082 Uiso 0.573(5) 1 calc R U P A 1
H13B H 0.549484 0.319430 0.412631 0.082 Uiso 0.573(5) 1 calc R U P A 1
H13C H 0.502009 0.380364 0.371082 0.082 Uiso 0.573(5) 1 calc R U P A 1
C13B C 0.5704(16) 0.3616(19) 0.4193(11) 0.070(5) Uani 0.427(5) 1 d . U P A 2
H13D H 0.572782 0.305857 0.429340 0.105 Uiso 0.427(5) 1 calc R U P A 2
H13E H 0.540068 0.368278 0.382160 0.105 Uiso 0.427(5) 1 calc R U P A 2
H13F H 0.623190 0.381644 0.416440 0.105 Uiso 0.427(5) 1 calc R U P A 2
C14A C 0.4885(9) 0.5309(9) 0.4514(7) 0.044(3) Uani 0.573(5) 1 d . U P A 1
H14A H 0.538737 0.557941 0.453407 0.066 Uiso 0.573(5) 1 calc R U P A 1
H14B H 0.463198 0.535303 0.412349 0.066 Uiso 0.573(5) 1 calc R U P A 1
H14C H 0.455320 0.554786 0.478834 0.066 Uiso 0.573(5) 1 calc R U P A 1
C14B C 0.5254(13) 0.5157(13) 0.4483(9) 0.046(4) Uani 0.427(5) 1 d . U P A 2
H14D H 0.501461 0.550220 0.475441 0.068 Uiso 0.427(5) 1 calc R U P A 2
H14E H 0.579290 0.532130 0.444798 0.068 Uiso 0.427(5) 1 calc R U P A 2
H14F H 0.496167 0.518764 0.410519 0.068 Uiso 0.427(5) 1 calc R U P A 2
C15A C 0.7438(9) 0.6160(12) 0.6211(8) 0.0533(18) Uani 0.573(5) 1 d D U P A 1
C15B C 0.7419(11) 0.6174(15) 0.6184(11) 0.0533(18) Uani 0.427(5) 1 d D U P A 2
C16A C 0.7598(9) 0.5422(12) 0.5860(6) 0.054(2) Uani 0.573(5) 1 d D U P A 1
H16A H 0.719850 0.537108 0.553872 0.081 Uiso 0.573(5) 1 calc R U P A 1
H16B H 0.811082 0.546521 0.571057 0.081 Uiso 0.573(5) 1 calc R U P A 1
H16C H 0.758581 0.495961 0.610900 0.081 Uiso 0.573(5) 1 calc R U P A 1
C16B C 0.7450(12) 0.5583(18) 0.5680(9) 0.054(2) Uani 0.427(5) 1 d D U P A 2
H16D H 0.701248 0.568004 0.539370 0.081 Uiso 0.427(5) 1 calc R U P A 2
H16E H 0.794017 0.564808 0.550012 0.081 Uiso 0.427(5) 1 calc R U P A 2
H16F H 0.741645 0.504756 0.582813 0.081 Uiso 0.427(5) 1 calc R U P A 2
C17A C 0.7422(10) 0.6892(12) 0.5805(6) 0.054(2) Uani 0.573(5) 1 d D U P A 1
H17A H 0.732035 0.736371 0.602667 0.082 Uiso 0.573(5) 1 calc R U P A 1
H17B H 0.792578 0.694276 0.564176 0.082 Uiso 0.573(5) 1 calc R U P A 1
H17C H 0.701093 0.682656 0.549346 0.082 Uiso 0.573(5) 1 calc R U P A 1
C17B C 0.7470(14) 0.7041(16) 0.5967(8) 0.054(2) Uani 0.427(5) 1 d D U P A 2
H17D H 0.702062 0.715529 0.569559 0.081 Uiso 0.427(5) 1 calc R U P A 2
H17E H 0.747283 0.739936 0.629580 0.081 Uiso 0.427(5) 1 calc R U P A 2
H17F H 0.794982 0.710985 0.577369 0.081 Uiso 0.427(5) 1 calc R U P A 2
C18A C 0.8066(9) 0.6255(13) 0.6726(7) 0.053(2) Uani 0.573(5) 1 d D U P A 1
H18A H 0.795614 0.672707 0.694463 0.080 Uiso 0.573(5) 1 calc R U P A 1
H18B H 0.805585 0.579546 0.697781 0.080 Uiso 0.573(5) 1 calc R U P A 1
H18C H 0.858087 0.630105 0.657939 0.080 Uiso 0.573(5) 1 calc R U P A 1
C18B C 0.8121(12) 0.5982(19) 0.6612(10) 0.053(2) Uani 0.427(5) 1 d D U P A 2
H18D H 0.812918 0.634126 0.694066 0.080 Uiso 0.427(5) 1 calc R U P A 2
H18E H 0.807882 0.544163 0.674738 0.080 Uiso 0.427(5) 1 calc R U P A 2
H18F H 0.860254 0.604214 0.641938 0.080 Uiso 0.427(5) 1 calc R U P A 2
C19A C 0.6238(9) 0.6688(8) 0.7090(6) 0.0391(13) Uani 0.573(5) 1 d D U P A 1
C19B C 0.6346(12) 0.6744(11) 0.7073(8) 0.0393(14) Uani 0.427(5) 1 d D U P A 2
C20A C 0.6700(8) 0.6454(7) 0.7672(5) 0.0396(15) Uani 0.573(5) 1 d D U P A 1
H20A H 0.663473 0.589240 0.774056 0.059 Uiso 0.573(5) 1 calc R U P A 1
H20B H 0.725278 0.657195 0.765071 0.059 Uiso 0.573(5) 1 calc R U P A 1
H20C H 0.650024 0.675230 0.798804 0.059 Uiso 0.573(5) 1 calc R U P A 1
C20B C 0.7054(12) 0.6752(12) 0.7545(8) 0.0396(16) Uani 0.427(5) 1 d D U P A 2
H20D H 0.753136 0.688377 0.736519 0.059 Uiso 0.427(5) 1 calc R U P A 2
H20E H 0.696084 0.714283 0.783981 0.059 Uiso 0.427(5) 1 calc R U P A 2
H20F H 0.710960 0.623282 0.772434 0.059 Uiso 0.427(5) 1 calc R U P A 2
C21A C 0.5342(8) 0.6573(8) 0.7148(6) 0.0392(15) Uani 0.573(5) 1 d D U P A 1
H21A H 0.523651 0.601947 0.722287 0.059 Uiso 0.573(5) 1 calc R U P A 1
H21B H 0.518216 0.689270 0.746683 0.059 Uiso 0.573(5) 1 calc R U P A 1
H21C H 0.504998 0.673423 0.678885 0.059 Uiso 0.573(5) 1 calc R U P A 1
C21B C 0.5593(11) 0.6534(12) 0.7361(8) 0.0394(15) Uani 0.427(5) 1 d D U P A 2
H21D H 0.565734 0.602364 0.755154 0.059 Uiso 0.427(5) 1 calc R U P A 2
H21E H 0.549190 0.693540 0.764605 0.059 Uiso 0.427(5) 1 calc R U P A 2
H21F H 0.515455 0.651034 0.706644 0.059 Uiso 0.427(5) 1 calc R U P A 2
C22A C 0.6331(10) 0.7559(7) 0.6975(6) 0.0399(15) Uani 0.573(5) 1 d D U P A 1
H22A H 0.604032 0.769666 0.661037 0.060 Uiso 0.573(5) 1 calc R U P A 1
H22B H 0.613080 0.786046 0.728895 0.060 Uiso 0.573(5) 1 calc R U P A 1
H22C H 0.688334 0.768012 0.695162 0.060 Uiso 0.573(5) 1 calc R U P A 1
C22B C 0.6271(14) 0.7551(10) 0.6764(8) 0.0401(16) Uani 0.427(5) 1 d D U P A 2
H22D H 0.675466 0.766719 0.658619 0.060 Uiso 0.427(5) 1 calc R U P A 2
H22E H 0.583765 0.753431 0.646516 0.060 Uiso 0.427(5) 1 calc R U P A 2
H22F H 0.617500 0.795937 0.704476 0.060 Uiso 0.427(5) 1 calc R U P A 2
C23A C 0.4399(10) 0.9029(8) 0.4480(4) 0.0441(6) Uani 0.823(3) 1 d D U P B 1
H23A H 0.384777 0.918934 0.451913 0.053 Uiso 0.823(3) 1 calc R U P B 1
C23B C 0.439(4) 0.911(3) 0.4503(13) 0.0452(7) Uani 0.177(3) 1 d D U P B 2
H23B H 0.395692 0.947024 0.459265 0.054 Uiso 0.177(3) 1 calc R U P B 2
C24A C 0.5040(8) 1.0187(6) 0.5508(5) 0.0516(13) Uani 0.823(3) 1 d D U P B 1
H24A H 0.455098 1.048145 0.545828 0.077 Uiso 0.823(3) 1 calc R U P B 1
H24B H 0.522644 1.017999 0.591647 0.077 Uiso 0.823(3) 1 calc R U P B 1
H24C H 0.542936 1.043887 0.528542 0.077 Uiso 0.823(3) 1 calc R U P B 1
C24B C 0.492(3) 1.0260(13) 0.535(2) 0.0499(14) Uani 0.177(3) 1 d D U P B 2
H24D H 0.516665 1.038050 0.572840 0.075 Uiso 0.177(3) 1 calc R U P B 2
H24E H 0.522397 1.049179 0.505093 0.075 Uiso 0.177(3) 1 calc R U P B 2
H24F H 0.439153 1.047803 0.530860 0.075 Uiso 0.177(3) 1 calc R U P B 2
C25A C 0.4155(6) 0.8734(6) 0.5750(5) 0.0538(13) Uani 0.823(3) 1 d D U P B 1
H25A H 0.366557 0.902779 0.569863 0.081 Uiso 0.823(3) 1 calc R U P B 1
H25B H 0.405452 0.817946 0.566427 0.081 Uiso 0.823(3) 1 calc R U P B 1
H25C H 0.437601 0.878857 0.614880 0.081 Uiso 0.823(3) 1 calc R U P B 1
C25B C 0.466(3) 0.884(3) 0.6003(13) 0.0509(14) Uani 0.177(3) 1 d D U P B 2
H25D H 0.511213 0.897562 0.627001 0.076 Uiso 0.177(3) 1 calc R U P B 2
H25E H 0.420248 0.911792 0.611410 0.076 Uiso 0.177(3) 1 calc R U P B 2
H25F H 0.457325 0.827358 0.601595 0.076 Uiso 0.177(3) 1 calc R U P B 2
C26A C 0.5802(6) 0.8579(7) 0.5337(5) 0.0516(13) Uani 0.823(3) 1 d D U P B 1
H26A H 0.603179 0.864507 0.573259 0.077 Uiso 0.823(3) 1 calc R U P B 1
H26B H 0.570117 0.802223 0.526096 0.077 Uiso 0.823(3) 1 calc R U P B 1
H26C H 0.616317 0.877826 0.506728 0.077 Uiso 0.823(3) 1 calc R U P B 1
C26B C 0.5951(14) 0.890(3) 0.524(2) 0.0497(14) Uani 0.177(3) 1 d D U P B 2
H26D H 0.619258 0.891819 0.563478 0.075 Uiso 0.177(3) 1 calc R U P B 2
H26E H 0.601528 0.837627 0.507900 0.075 Uiso 0.177(3) 1 calc R U P B 2
H26F H 0.620085 0.928762 0.500381 0.075 Uiso 0.177(3) 1 calc R U P B 2
C27A C 0.4045(6) 0.7301(6) 0.4744(4) 0.0451(10) Uani 0.823(3) 1 d D U P B 1
H27A H 0.448005 0.725659 0.503977 0.068 Uiso 0.823(3) 1 calc R U P B 1
H27B H 0.394025 0.678728 0.456596 0.068 Uiso 0.823(3) 1 calc R U P B 1
H27C H 0.358155 0.748435 0.492024 0.068 Uiso 0.823(3) 1 calc R U P B 1
C27B C 0.316(3) 0.810(3) 0.5147(16) 0.0440(17) Uani 0.177(3) 1 d D U P B 2
H27D H 0.289205 0.759672 0.511117 0.066 Uiso 0.177(3) 1 calc R U P B 2
H27E H 0.346560 0.813111 0.551885 0.066 Uiso 0.177(3) 1 calc R U P B 2
H27F H 0.277007 0.852597 0.512418 0.066 Uiso 0.177(3) 1 calc R U P B 2
C28A C 0.5243(6) 0.7618(6) 0.3916(4) 0.0456(12) Uani 0.823(3) 1 d D U P B 1
H28A H 0.566561 0.766330 0.422158 0.068 Uiso 0.823(3) 1 calc R U P B 1
H28B H 0.537161 0.792604 0.358126 0.068 Uiso 0.823(3) 1 calc R U P B 1
H28C H 0.517680 0.706671 0.380413 0.068 Uiso 0.823(3) 1 calc R U P B 1
C28B C 0.454(2) 0.743(2) 0.451(2) 0.0439(10) Uani 0.177(3) 1 d D U P B 2
H28D H 0.428104 0.691691 0.453892 0.066 Uiso 0.177(3) 1 calc R U P B 2
H28E H 0.477714 0.746529 0.414832 0.066 Uiso 0.177(3) 1 calc R U P B 2
H28F H 0.493800 0.748153 0.483451 0.066 Uiso 0.177(3) 1 calc R U P B 2
C29A C 0.3522(6) 0.7960(6) 0.3594(5) 0.0442(12) Uani 0.823(3) 1 d D U P B 1
H29A H 0.336760 0.741383 0.352414 0.066 Uiso 0.823(3) 1 calc R U P B 1
H29B H 0.371658 0.818038 0.324449 0.066 Uiso 0.823(3) 1 calc R U P B 1
H29C H 0.307192 0.826378 0.369790 0.066 Uiso 0.823(3) 1 calc R U P B 1
C29B C 0.312(3) 0.819(3) 0.3899(16) 0.0442(14) Uani 0.177(3) 1 d D U P B 2
H29D H 0.275619 0.863425 0.390920 0.066 Uiso 0.177(3) 1 calc R U P B 2
H29E H 0.283027 0.770021 0.388657 0.066 Uiso 0.177(3) 1 calc R U P B 2
H29F H 0.341168 0.823742 0.355657 0.066 Uiso 0.177(3) 1 calc R U P B 2
C30A C 0.5791(5) 0.9653(6) 0.3591(4) 0.0423(6) Uani 0.823(3) 1 d D U P B 1
H30A H 0.599166 0.917230 0.379905 0.051 Uiso 0.823(3) 1 calc R U P B 1
C30B C 0.5632(15) 0.9952(18) 0.3356(13) 0.0419(7) Uani 0.177(3) 1 d D U P B 2
H30B H 0.550044 1.040076 0.309008 0.050 Uiso 0.177(3) 1 calc R U P B 2
C31A C 0.6595(5) 0.8558(6) 0.2773(5) 0.0435(11) Uani 0.823(3) 1 d D U P B 1
H31A H 0.643512 0.810945 0.299827 0.065 Uiso 0.823(3) 1 calc R U P B 1
H31B H 0.710106 0.874985 0.293657 0.065 Uiso 0.823(3) 1 calc R U P B 1
H31C H 0.663717 0.839487 0.237307 0.065 Uiso 0.823(3) 1 calc R U P B 1
C31B C 0.6631(14) 0.869(2) 0.2952(19) 0.0420(11) Uani 0.177(3) 1 d D U P B 2
H31D H 0.670587 0.817496 0.313451 0.063 Uiso 0.177(3) 1 calc R U P B 2
H31E H 0.694303 0.908110 0.317409 0.063 Uiso 0.177(3) 1 calc R U P B 2
H31F H 0.679471 0.866701 0.255861 0.063 Uiso 0.177(3) 1 calc R U P B 2
C32A C 0.4943(5) 0.8908(6) 0.2433(4) 0.0425(10) Uani 0.823(3) 1 d D U P B 1
H32A H 0.505906 0.866732 0.206774 0.064 Uiso 0.823(3) 1 calc R U P B 1
H32B H 0.454888 0.931756 0.235870 0.064 Uiso 0.823(3) 1 calc R U P B 1
H32C H 0.474539 0.850795 0.268529 0.064 Uiso 0.823(3) 1 calc R U P B 1
C32B C 0.4950(19) 0.8077(17) 0.288(2) 0.0427(14) Uani 0.177(3) 1 d D U P B 2
H32D H 0.502788 0.779794 0.252029 0.064 Uiso 0.177(3) 1 calc R U P B 2
H32E H 0.440224 0.822732 0.288278 0.064 Uiso 0.177(3) 1 calc R U P B 2
H32F H 0.509463 0.773478 0.320798 0.064 Uiso 0.177(3) 1 calc R U P B 2
C33A C 0.6125(6) 1.0145(6) 0.2285(4) 0.0449(12) Uani 0.823(3) 1 d D U P B 1
H33A H 0.663728 1.035799 0.241468 0.067 Uiso 0.823(3) 1 calc R U P B 1
H33B H 0.573640 1.056433 0.227727 0.067 Uiso 0.823(3) 1 calc R U P B 1
H33C H 0.614198 0.992527 0.189745 0.067 Uiso 0.823(3) 1 calc R U P B 1
C33B C 0.532(2) 0.963(2) 0.2286(16) 0.0424(10) Uani 0.177(3) 1 d D U P B 2
H33D H 0.515709 1.013975 0.241946 0.064 Uiso 0.177(3) 1 calc R U P B 2
H33E H 0.490186 0.939029 0.203678 0.064 Uiso 0.177(3) 1 calc R U P B 2
H33F H 0.578363 0.968953 0.207031 0.064 Uiso 0.177(3) 1 calc R U P B 2
C34A C 0.7548(5) 1.0096(6) 0.3644(4) 0.0509(11) Uani 0.823(3) 1 d . U P B 1
H34A H 0.754592 1.001739 0.322708 0.076 Uiso 0.823(3) 1 calc R U P B 1
H34B H 0.792656 1.050370 0.376566 0.076 Uiso 0.823(3) 1 calc R U P B 1
H34C H 0.769140 0.960505 0.384340 0.076 Uiso 0.823(3) 1 calc R U P B 1
C34B C 0.749(2) 1.046(2) 0.3314(18) 0.0507(19) Uani 0.177(3) 1 d D U P B 2
H34D H 0.795889 1.055174 0.357187 0.076 Uiso 0.177(3) 1 calc R U P B 2
H34E H 0.758661 1.004115 0.304314 0.076 Uiso 0.177(3) 1 calc R U P B 2
H34F H 0.735294 1.094366 0.310041 0.076 Uiso 0.177(3) 1 calc R U P B 2
C35A C 0.6586(6) 1.0548(7) 0.4620(4) 0.0516(12) Uani 0.823(3) 1 d . U P B 1
H35A H 0.658644 1.003721 0.481217 0.077 Uiso 0.823(3) 1 calc R U P B 1
H35B H 0.612537 1.084559 0.471099 0.077 Uiso 0.823(3) 1 calc R U P B 1
H35C H 0.705602 1.083848 0.475493 0.077 Uiso 0.823(3) 1 calc R U P B 1
C35B C 0.703(2) 0.942(2) 0.4379(15) 0.0446(17) Uani 0.177(3) 1 d D U P B 2
H35D H 0.662851 0.904516 0.447210 0.067 Uiso 0.177(3) 1 calc R U P B 2
H35E H 0.720739 0.971563 0.472605 0.067 Uiso 0.177(3) 1 calc R U P B 2
H35F H 0.746771 0.914160 0.423338 0.067 Uiso 0.177(3) 1 calc R U P B 2
C36A C 0.6396(5) 1.1426(6) 0.3523(4) 0.0492(12) Uani 0.823(3) 1 d . U P B 1
H36A H 0.686141 1.174653 0.361320 0.074 Uiso 0.823(3) 1 calc R U P B 1
H36B H 0.595249 1.166468 0.369449 0.074 Uiso 0.823(3) 1 calc R U P B 1
H36C H 0.628591 1.139638 0.310375 0.074 Uiso 0.823(3) 1 calc R U P B 1
C36B C 0.643(2) 1.119(2) 0.4216(16) 0.0481(12) Uani 0.177(3) 1 d D U P B 2
H36D H 0.690386 1.132747 0.445077 0.072 Uiso 0.177(3) 1 calc R U P B 2
H36E H 0.629952 1.160519 0.393346 0.072 Uiso 0.177(3) 1 calc R U P B 2
H36F H 0.599858 1.112985 0.446455 0.072 Uiso 0.177(3) 1 calc R U P B 2
C37A C 0.3693(10) 1.1753(9) 0.2938(7) 0.0415(14) Uani 0.573(5) 1 d D U P A 1
C37B C 0.3663(13) 1.1749(12) 0.2942(8) 0.0415(14) Uani 0.427(5) 1 d D U P A 2
C38A C 0.4400(9) 1.1476(9) 0.2642(7) 0.0416(16) Uani 0.573(5) 1 d D U P A 1
H38A H 0.431407 1.093789 0.250355 0.062 Uiso 0.573(5) 1 calc R U P A 1
H38B H 0.447985 1.181989 0.231473 0.062 Uiso 0.573(5) 1 calc R U P A 1
H38C H 0.486129 1.149148 0.291613 0.062 Uiso 0.573(5) 1 calc R U P A 1
C38B C 0.4480(11) 1.1688(11) 0.2767(8) 0.0419(16) Uani 0.427(5) 1 d D U P A 2
H38D H 0.455752 1.117155 0.259693 0.063 Uiso 0.427(5) 1 calc R U P A 2
H38E H 0.456890 1.209636 0.248419 0.063 Uiso 0.427(5) 1 calc R U P A 2
H38F H 0.484778 1.175594 0.310698 0.063 Uiso 0.427(5) 1 calc R U P A 2
C39A C 0.2986(9) 1.1794(9) 0.2486(7) 0.0417(16) Uani 0.573(5) 1 d D U P A 1
H39A H 0.252726 1.197144 0.267246 0.062 Uiso 0.573(5) 1 calc R U P A 1
H39B H 0.309625 1.216290 0.218102 0.062 Uiso 0.573(5) 1 calc R U P A 1
H39C H 0.288524 1.127302 0.231911 0.062 Uiso 0.573(5) 1 calc R U P A 1
C39B C 0.3129(12) 1.1574(11) 0.2401(8) 0.0423(16) Uani 0.427(5) 1 d D U P A 2
H39D H 0.258478 1.160684 0.249231 0.063 Uiso 0.427(5) 1 calc R U P A 2
H39E H 0.322269 1.195768 0.210105 0.063 Uiso 0.427(5) 1 calc R U P A 2
H39F H 0.323591 1.104599 0.226239 0.063 Uiso 0.427(5) 1 calc R U P A 2
C40A C 0.3841(10) 1.2598(8) 0.3151(7) 0.0426(16) Uani 0.573(5) 1 d D U P A 1
H40A H 0.339046 1.278390 0.334259 0.064 Uiso 0.573(5) 1 calc R U P A 1
H40B H 0.430432 1.260946 0.342356 0.064 Uiso 0.573(5) 1 calc R U P A 1
H40C H 0.392288 1.293787 0.282215 0.064 Uiso 0.573(5) 1 calc R U P A 1
C40B C 0.3532(11) 1.2549(10) 0.3208(9) 0.0421(16) Uani 0.427(5) 1 d D U P A 2
H40D H 0.299734 1.258161 0.332013 0.063 Uiso 0.427(5) 1 calc R U P A 2
H40E H 0.389657 1.261921 0.354899 0.063 Uiso 0.427(5) 1 calc R U P A 2
H40F H 0.361769 1.295964 0.292620 0.063 Uiso 0.427(5) 1 calc R U P A 2
C41A C 0.2547(12) 1.0994(10) 0.3852(9) 0.0387(19) Uani 0.573(5) 1 d . U P A 1
C41B C 0.2636(17) 1.1215(14) 0.3823(12) 0.0388(19) Uani 0.427(5) 1 d . U P A 2
C42A C 0.2424(8) 1.1704(8) 0.4204(6) 0.0393(19) Uani 0.573(5) 1 d . U P A 1
H42A H 0.234865 1.216025 0.395017 0.059 Uiso 0.573(5) 1 calc R U P A 1
H42B H 0.287945 1.178793 0.447588 0.059 Uiso 0.573(5) 1 calc R U P A 1
H42C H 0.196194 1.163010 0.441672 0.059 Uiso 0.573(5) 1 calc R U P A 1
C42B C 0.2633(13) 1.2047(13) 0.4101(9) 0.039(2) Uani 0.427(5) 1 d . U P A 2
H42D H 0.306270 1.208742 0.440138 0.059 Uiso 0.427(5) 1 calc R U P A 2
H42E H 0.213851 1.213107 0.427101 0.059 Uiso 0.427(5) 1 calc R U P A 2
H42F H 0.269657 1.244398 0.380445 0.059 Uiso 0.427(5) 1 calc R U P A 2
C43A C 0.1884(11) 1.0884(10) 0.3391(8) 0.039(2) Uani 0.573(5) 1 d . U P A 1
H43A H 0.181958 1.136203 0.315900 0.059 Uiso 0.573(5) 1 calc R U P A 1
H43B H 0.140321 1.077568 0.357355 0.059 Uiso 0.573(5) 1 calc R U P A 1
H43C H 0.200182 1.044317 0.314288 0.059 Uiso 0.573(5) 1 calc R U P A 1
C43B C 0.1907(15) 1.1164(13) 0.3376(10) 0.039(2) Uani 0.427(5) 1 d . U P A 2
H43D H 0.143227 1.117329 0.358035 0.059 Uiso 0.427(5) 1 calc R U P A 2
H43E H 0.192731 1.067579 0.315634 0.059 Uiso 0.427(5) 1 calc R U P A 2
H43F H 0.190673 1.161149 0.311231 0.059 Uiso 0.427(5) 1 calc R U P A 2
C44A C 0.2585(9) 1.0256(9) 0.4234(6) 0.039(2) Uani 0.573(5) 1 d . U P A 1
H44A H 0.209248 1.019398 0.441134 0.059 Uiso 0.573(5) 1 calc R U P A 1
H44B H 0.301131 1.030935 0.453631 0.059 Uiso 0.573(5) 1 calc R U P A 1
H44C H 0.267621 0.979490 0.399789 0.059 Uiso 0.573(5) 1 calc R U P A 1
C44B C 0.2538(12) 1.0620(13) 0.4291(9) 0.039(2) Uani 0.427(5) 1 d . U P A 2
H44D H 0.242673 1.010567 0.411672 0.059 Uiso 0.427(5) 1 calc R U P A 2
H44E H 0.210608 1.077772 0.451425 0.059 Uiso 0.427(5) 1 calc R U P A 2
H44F H 0.301780 1.059135 0.454573 0.059 Uiso 0.427(5) 1 calc R U P A 2

loop_
_atom_site_aniso_label
_atom_site_aniso_U_11
_atom_site_aniso_U_22
_atom_site_aniso_U_33
_atom_site_aniso_U_23
_atom_site_aniso_U_13
_atom_site_aniso_U_12
Ga1 0.0352(5) 0.0228(4) 0.0318(5) 0.0043(3) -0.0153(4) -0.0047(3)
Ga2 0.0298(4) 0.0186(4) 0.0351(5) -0.0036(3) -0.0120(4) 0.0043(3)
S1 0.0358(10) 0.0266(10) 0.0292(10) 0.0068(8) -0.0136(8) -0.0078(8)
S2 0.0324(10) 0.0239(9) 0.0284(10) -0.0014(8) -0.0119(8) 0.0013(8)
S3 0.0326(10) 0.0215(9) 0.0288(10) -0.0021(8) -0.0075(8) -0.0007(8)
S4 0.0465(12) 0.0251(10) 0.0283(10) -0.0068(8) -0.0165(9) 0.0121(9)
P1 0.0286(9) 0.0274(10) 0.0197(9) 0.0008(7) -0.0032(7) -0.0061(8)
P2 0.0341(10) 0.0262(10) 0.0186(9) -0.0029(7) -0.0074(8) 0.0087(8)
Si1A 0.071(2) 0.0316(19) 0.0282(16) 0.0142(14) -0.0082(15) -0.0236(17)
Si1B 0.043(3) 0.040(3) 0.048(3) 0.014(3) -0.002(3) -0.014(3)
Si2A 0.0329(16) 0.043(2) 0.0352(16) 0.0194(17) 0.0022(13) -0.0177(18)
Si2B 0.032(3) 0.056(5) 0.045(3) -0.003(4) -0.017(3) -0.001(4)
Si3A 0.048(2) 0.0345(18) 0.041(2) -0.0173(15) -0.0176(16) 0.0134(15)
Si3B 0.055(3) 0.028(2) 0.057(3) 0.005(2) -0.017(3) 0.004(2)
Si4A 0.037(3) 0.041(3) 0.027(2) -0.0116(18) -0.013(2) 0.003(2)
Si4B 0.062(4) 0.047(3) 0.028(3) -0.014(3) -0.016(3) 0.005(3)
Si5 0.0630(12) 0.0352(10) 0.0436(11) 0.0111(9) -0.0072(10) -0.0007(10)
Si6A 0.0537(13) 0.0239(11) 0.0439(12) 0.0053(9) -0.0022(10) -0.0037(10)
Si6B 0.0572(14) 0.0284(12) 0.0446(13) 0.0072(12) -0.0038(12) -0.0027(12)
Si7A 0.0280(10) 0.0439(13) 0.0470(12) -0.0070(10) 0.0010(9) 0.0004(10)
Si7B 0.0311(12) 0.0460(15) 0.0481(14) -0.0060(13) -0.0011(11) -0.0003(12)
Si8A 0.0336(10) 0.0489(14) 0.0488(12) 0.0007(12) -0.0084(9) -0.0080(12)
Si8B 0.0321(12) 0.0484(16) 0.0489(13) -0.0030(14) -0.0047(11) -0.0034(13)
C1A 0.045(3) 0.032(3) 0.028(3) 0.008(3) -0.009(3) -0.021(3)
C1B 0.046(3) 0.044(4) 0.041(3) 0.014(3) -0.006(3) -0.016(4)
C2A 0.078(7) 0.039(6) 0.050(6) 0.021(5) -0.020(6) -0.022(5)
C2B 0.068(7) 0.053(7) 0.045(7) 0.025(6) -0.003(6) -0.013(6)
C3A 0.080(6) 0.060(6) 0.033(5) 0.007(5) 0.004(5) -0.019(5)
C3B 0.081(10) 0.073(9) 0.064(9) -0.001(9) -0.006(9) -0.010(9)
C4A 0.069(7) 0.045(6) 0.062(6) 0.021(6) -0.001(6) -0.024(5)
C4B 0.055(9) 0.046(9) 0.065(9) 0.024(8) 0.016(8) -0.015(8)
C5A 0.042(6) 0.065(6) 0.055(6) 0.007(5) -0.007(5) 0.002(5)
C5B 0.064(8) 0.080(8) 0.068(8) 0.008(8) -0.004(7) 0.001(8)
C6A 0.046(6) 0.058(7) 0.070(6) 0.035(6) -0.001(5) -0.002(6)
C6B 0.048(9) 0.061(11) 0.081(9) 0.034(9) -0.009(8) -0.012(9)
C7A 0.034(5) 0.080(7) 0.042(6) 0.016(6) 0.006(5) -0.028(5)
C7B 0.051(8) 0.077(8) 0.055(8) 0.013(8) -0.012(7) -0.013(8)
C8A 0.044(3) 0.035(3) 0.035(3) -0.013(3) -0.019(3) 0.009(2)
C8B 0.044(3) 0.035(3) 0.035(3) -0.013(3) -0.019(3) 0.009(2)
C9A 0.063(8) 0.035(7) 0.060(7) -0.006(6) -0.032(6) 0.018(6)
C9B 0.065(9) 0.035(8) 0.067(9) 0.011(7) -0.021(8) 0.013(7)
C10A 0.071(6) 0.032(5) 0.067(6) -0.009(5) -0.019(5) 0.005(5)
C10B 0.089(9) 0.045(8) 0.086(10) 0.012(8) -0.007(8) -0.007(8)
C11A 0.066(7) 0.068(8) 0.076(8) -0.017(7) 0.000(7) 0.031(7)
C11B 0.077(7) 0.049(7) 0.078(7) -0.012(6) -0.013(7) 0.018(6)
C12A 0.056(7) 0.065(8) 0.046(8) -0.012(7) -0.029(6) -0.004(6)
C12B 0.041(8) 0.047(9) 0.025(8) -0.016(6) -0.010(6) -0.003(7)
C13A 0.070(8) 0.061(7) 0.031(6) -0.013(5) -0.014(6) 0.016(6)
C13B 0.082(10) 0.081(9) 0.043(9) -0.003(8) -0.010(8) 0.015(9)
C14A 0.050(7) 0.055(7) 0.025(5) -0.014(5) -0.012(6) 0.017(6)
C14B 0.055(8) 0.058(7) 0.020(6) -0.008(6) -0.017(7) 0.005(7)
C15A 0.033(3) 0.104(6) 0.022(3) 0.008(3) 0.000(2) -0.014(3)
C15B 0.033(3) 0.104(6) 0.022(3) 0.008(3) 0.000(2) -0.014(3)
C16A 0.034(3) 0.105(6) 0.022(4) 0.008(3) 0.000(3) -0.012(3)
C16B 0.034(3) 0.104(6) 0.023(4) 0.007(3) 0.000(3) -0.012(3)
C17A 0.036(3) 0.104(6) 0.023(4) 0.009(3) 0.000(3) -0.015(3)
C17B 0.035(3) 0.104(6) 0.022(4) 0.008(3) 0.000(3) -0.015(3)
C18A 0.032(3) 0.104(6) 0.023(4) 0.008(3) 0.000(3) -0.014(3)
C18B 0.032(3) 0.104(6) 0.023(4) 0.007(3) -0.001(3) -0.015(3)
C19A 0.061(4) 0.029(3) 0.026(3) -0.004(2) -0.007(3) -0.002(2)
C19B 0.061(4) 0.029(3) 0.026(3) -0.004(2) -0.007(3) -0.002(2)
C20A 0.061(4) 0.030(3) 0.026(3) -0.004(3) -0.006(3) -0.002(3)
C20B 0.061(4) 0.030(3) 0.026(3) -0.004(3) -0.008(3) -0.002(3)
C21A 0.060(4) 0.030(3) 0.026(3) -0.005(3) -0.005(3) -0.001(3)
C21B 0.061(4) 0.030(3) 0.026(3) -0.005(3) -0.006(3) -0.001(3)
C22A 0.062(4) 0.029(3) 0.026(3) -0.004(3) -0.007(3) -0.003(3)
C22B 0.062(4) 0.029(3) 0.027(3) -0.004(3) -0.008(3) -0.002(3)
C23A 0.0578(13) 0.0292(12) 0.0439(13) 0.0082(11) -0.0051(11) -0.0022(11)
C23B 0.0591(14) 0.0307(13) 0.0441(14) 0.0090(12) -0.0054(13) -0.0019(12)
C24A 0.068(3) 0.040(2) 0.044(3) 0.009(2) -0.010(2) -0.001(2)
C24B 0.066(3) 0.038(2) 0.044(3) 0.009(2) -0.010(3) 0.000(2)
C25A 0.070(2) 0.044(2) 0.047(2) 0.008(2) -0.003(2) -0.001(2)
C25B 0.066(3) 0.040(2) 0.045(2) 0.010(2) -0.005(2) 0.000(2)
C26A 0.064(2) 0.040(2) 0.048(2) 0.011(2) -0.011(2) -0.001(2)
C26B 0.064(3) 0.037(3) 0.046(3) 0.011(3) -0.008(2) -0.001(2)
C27A 0.057(2) 0.0287(18) 0.048(2) 0.0064(18) -0.0013(18) -0.0034(18)
C27B 0.057(3) 0.029(3) 0.045(3) 0.006(3) -0.003(3) -0.002(3)
C28A 0.059(2) 0.027(2) 0.050(2) 0.004(2) 0.002(2) -0.002(2)
C28B 0.057(2) 0.0273(18) 0.047(2) 0.0057(18) -0.0012(18) -0.0032(18)
C29A 0.057(2) 0.029(2) 0.046(2) 0.002(2) -0.002(2) -0.006(2)
C29B 0.057(3) 0.029(3) 0.046(2) 0.005(2) -0.003(2) -0.004(2)
C30A 0.0309(11) 0.0468(14) 0.0481(12) -0.0041(12) -0.0031(10) -0.0020(11)
C30B 0.0306(12) 0.0463(15) 0.0480(13) -0.0050(13) -0.0019(11) -0.0012(12)
C31A 0.0327(18) 0.047(2) 0.050(2) -0.0063(19) -0.0001(18) 0.0013(18)
C31B 0.031(2) 0.046(2) 0.048(2) -0.007(2) 0.000(2) 0.0002(19)
C32A 0.0319(17) 0.047(2) 0.0483(19) -0.0094(18) -0.0004(17) -0.0003(17)
C32B 0.032(2) 0.047(2) 0.049(3) -0.008(2) -0.001(2) 0.000(2)
C33A 0.035(2) 0.049(2) 0.051(2) -0.004(2) 0.000(2) 0.001(2)
C33B 0.0317(19) 0.046(2) 0.0485(19) -0.0067(19) -0.0002(18) 0.0001(18)
C34A 0.038(2) 0.056(2) 0.057(2) 0.001(2) -0.0077(19) -0.006(2)
C34B 0.037(3) 0.057(4) 0.057(3) 0.002(3) -0.007(3) -0.007(3)
C35A 0.044(2) 0.056(2) 0.052(2) 0.002(2) -0.011(2) -0.013(2)
C35B 0.032(3) 0.050(3) 0.049(3) -0.003(3) -0.005(3) -0.004(3)
C36A 0.041(2) 0.052(2) 0.052(2) 0.003(2) -0.010(2) -0.010(2)
C36B 0.039(2) 0.052(2) 0.051(2) 0.001(2) -0.010(2) -0.010(2)
C37A 0.055(3) 0.026(3) 0.041(3) 0.007(2) -0.013(3) -0.004(3)
C37B 0.055(3) 0.026(3) 0.041(3) 0.007(2) -0.013(3) -0.004(3)
C38A 0.055(3) 0.026(3) 0.041(3) 0.007(3) -0.011(3) -0.006(3)
C38B 0.056(3) 0.026(3) 0.041(3) 0.008(3) -0.011(3) -0.006(3)
C39A 0.056(3) 0.026(3) 0.040(3) 0.007(3) -0.013(3) -0.002(3)
C39B 0.056(3) 0.027(3) 0.041(3) 0.007(3) -0.013(3) -0.003(3)
C40A 0.056(3) 0.026(3) 0.043(3) 0.007(3) -0.013(3) -0.003(3)
C40B 0.055(3) 0.026(3) 0.043(3) 0.007(3) -0.012(3) -0.004(3)
C41A 0.043(3) 0.045(5) 0.028(3) -0.002(4) 0.005(2) 0.019(4)
C41B 0.043(3) 0.045(5) 0.028(3) -0.001(4) 0.005(2) 0.019(4)
C42A 0.044(3) 0.045(5) 0.029(3) -0.002(4) 0.006(3) 0.018(4)
C42B 0.044(3) 0.045(6) 0.029(3) -0.002(4) 0.006(3) 0.019(4)
C43A 0.043(3) 0.045(6) 0.030(3) 0.000(4) 0.004(2) 0.019(4)
C43B 0.043(3) 0.045(6) 0.030(3) -0.002(4) 0.004(3) 0.019(4)
C44A 0.044(3) 0.045(5) 0.028(3) -0.001(4) 0.005(3) 0.019(4)
C44B 0.044(3) 0.045(6) 0.029(3) -0.002(4) 0.006(3) 0.019(4)

loop_
_atom_type_symbol
_atom_type_description
_atom_type_scat_dispersion_real
_atom_type_scat_dispersion_imag
_atom_type_scat_source
C C 0.0033 0.0016 'International Tables Vol C Tables 4.2.6.8 and 6.1.1.4'
H H 0.0000 0.0000 'International Tables Vol C Tables 4.2.6.8 and 6.1.1.4'
Ga Ga 0.2307 1.6083 'International Tables Vol C Tables 4.2.6.8 and 6.1.1.4'
P P 0.1023 0.0942 'International Tables Vol C Tables 4.2.6.8 and 6.1.1.4'
S S 0.1246 0.1234 'International Tables Vol C Tables 4.2.6.8 and 6.1.1.4'
Si Si 0.0817 0.0704 'International Tables Vol C Tables 4.2.6.8 and 6.1.1.4'

loop_
_exptl_crystal_face_index_h
_exptl_crystal_face_index_k
_exptl_crystal_face_index_l
_exptl_crystal_face_perp_dist
1 1 -2 0.0874
-1 -1 2 0.0793
1 0 -2 0.0960
-1 0 2 0.0762
1 1 1 0.1519
1 -2 -2 0.0838
-1 2 2 0.0690
-2 -2 -1 0.1153
-2 2 1 0.0711
2 -2 -1 0.0880
0 2 1 0.0757
1 -2 -1 0.0742
0 1 0 0.0581
-1 1 0 0.0638
0 -1 0 0.0545
1 2 0 0.0813
-1 2 -1 0.0569
2 -2 1 0.1063
2 1 0 0.1067
1 2 -1 0.0574
-6 23 1 0.0459
1 -24 5 0.0450

loop_
_geom_angle_atom_site_label_1
_geom_angle_atom_site_label_2
_geom_angle_atom_site_label_3
_geom_angle
_geom_angle_site_symmetry_1
_geom_angle_site_symmetry_3
_geom_angle_publ_flag
S1 Ga1 S2 83.40(7) . . ?
C1A Ga1 S1 120.3(4) . . ?
C1A Ga1 S2 113.2(3) . . ?
C1A Ga1 C8A 122.3(6) . . ?
C1B Ga1 S1 103.0(7) . . ?
C1B Ga1 S2 104.6(6) . . ?
C8A Ga1 S1 101.0(5) . . ?
C8A Ga1 S2 109.8(4) . . ?
C8B Ga1 S1 113.2(8) . . ?
C8B Ga1 S2 108.3(7) . . ?
C8B Ga1 C1B 133.0(11) . . ?
S4 Ga2 S3 83.37(7) . . ?
C23A Ga2 S3 105.5(4) . . ?
C23A Ga2 S4 109.6(5) . . ?
C23B Ga2 S3 106.1(14) . . ?
C23B Ga2 S4 105(2) . . ?
C23B Ga2 C30B 144(3) . . ?
C30A Ga2 S3 116.4(3) . . ?
C30A Ga2 S4 115.8(3) . . ?
C30A Ga2 C23A 120.0(6) . . ?
C30B Ga2 S3 98.3(9) . . ?
C30B Ga2 S4 103.1(8) . . ?
P1 S1 Ga1 85.10(9) . . ?
P1 S2 Ga1 85.18(9) . . ?
P2 S3 Ga2 85.25(9) . . ?
P2 S4 Ga2 85.27(9) . . ?
S2 P1 S1 106.32(12) . . ?
C15A P1 S1 109.6(6) . . ?
C15A P1 S2 108.7(6) . . ?
C15A P1 C19A 116.3(8) . . ?
C15B P1 S1 107.5(8) . . ?
C15B P1 S2 110.1(8) . . ?
C19A P1 S1 107.6(5) . . ?
C19A P1 S2 107.8(5) . . ?
C19B P1 S1 110.7(7) . . ?
C19B P1 S2 111.8(6) . . ?
C19B P1 C15B 110.4(11) . . ?
S3 P2 S4 106.11(12) . . ?
C37A P2 S3 107.9(6) . . ?
C37A P2 S4 109.1(5) . . ?
C37A P2 C41A 118.6(8) . . ?
C37B P2 S3 108.3(7) . . ?
C37B P2 S4 110.2(7) . . ?
C41A P2 S3 104.9(5) . . ?
C41A P2 S4 109.5(7) . . ?
C41B P2 S3 116.2(8) . . ?
C41B P2 S4 107.9(10) . . ?
C41B P2 C37B 108.0(11) . . ?
C1A Si1A C2A 110.9(6) . . ?
C1A Si1A C3A 116.5(6) . . ?
C3A Si1A C2A 102.5(7) . . ?
C4A Si1A C1A 110.8(6) . . ?
C4A Si1A C2A 105.4(6) . . ?
C4A Si1A C3A 109.9(8) . . ?
C1B Si1B C2B 112.2(11) . . ?
C1B Si1B C3B 112.8(14) . . ?
C1B Si1B C4B 113.7(12) . . ?
C2B Si1B C4B 110.9(13) . . ?
C3B Si1B C2B 105.7(14) . . ?
C3B Si1B C4B 100.8(16) . . ?
C1A Si2A C7A 109.1(7) . . ?
C5A Si2A C1A 111.9(6) . . ?
C5A Si2A C7A 106.7(7) . . ?
C6A Si2A C1A 114.8(8) . . ?
C6A Si2A C5A 109.5(8) . . ?
C6A Si2A C7A 104.3(8) . . ?
C1B Si2B C7B 104.1(14) . . ?
C5B Si2B C1B 114.1(13) . . ?
C5B Si2B C7B 104.5(12) . . ?
C6B Si2B C1B 118.9(16) . . ?
C6B Si2B C5B 109.7(13) . . ?
C6B Si2B C7B 103.7(12) . . ?
C8A Si3A C10A 111.0(8) . . ?
C9A Si3A C8A 115.1(7) . . ?
C9A Si3A C10A 107.5(8) . . ?
C9A Si3A C11A 103.5(9) . . ?
C11A Si3A C8A 110.8(8) . . ?
C11A Si3A C10A 108.5(9) . . ?
C9B Si3B C8B 111.3(11) . . ?
C9B Si3B C11B 101.5(11) . . ?
C10B Si3B C8B 114.2(12) . . ?
C10B Si3B C9B 110.0(13) . . ?
C10B Si3B C11B 103.5(12) . . ?
C11B Si3B C8B 115.4(12) . . ?
C8A Si4A C13A 111.7(8) . . ?
C12A Si4A C8A 116.4(11) . . ?
C12A Si4A C13A 92.6(10) . . ?
C12A Si4A C14A 117.5(10) . . ?
C14A Si4A C8A 109.3(8) . . ?
C14A Si4A C13A 107.9(9) . . ?
C8B Si4B C12B 100.5(13) . . ?
C13B Si4B C8B 117.3(12) . . ?
C13B Si4B C12B 114.4(13) . . ?
C13B Si4B C14B 102.8(14) . . ?
C14B Si4B C8B 113.4(12) . . ?
C14B Si4B C12B 108.7(11) . . ?
C23A Si5 C24A 115.9(5) . . ?
C23A Si5 C25A 107.3(6) . . ?
C23B Si5 C24B 99(2) . . ?
C23B Si5 C25B 139(2) . . ?
C23B Si5 C26B 111(3) . . ?
C25A Si5 C24A 103.1(5) . . ?
C25B Si5 C24B 99.0(15) . . ?
C25B Si5 C26B 101.6(16) . . ?
C26A Si5 C23A 111.2(7) . . ?
C26A Si5 C24A 109.2(6) . . ?
C26A Si5 C25A 109.7(5) . . ?
C26B Si5 C24B 100.1(16) . . ?
C23A Si6A C28A 112.5(7) . . ?
C27A Si6A C23A 112.0(5) . . ?
C27A Si6A C28A 105.4(5) . . ?
C27A Si6A C29A 107.6(5) . . ?
C29A Si6A C23A 110.3(6) . . ?
C29A Si6A C28A 108.6(5) . . ?
C23B Si6B C27B 120(3) . . ?
C23B Si6B C28B 103(3) . . ?
C23B Si6B C29B 106.2(19) . . ?
C27B Si6B C29B 103(2) . . ?
C28B Si6B C27B 115(2) . . ?
C28B Si6B C29B 110(2) . . ?
C31A Si7A C30A 108.0(5) . . ?
C31A Si7A C32A 104.0(5) . . ?
C31A Si7A C33A 107.8(5) . . ?
C32A Si7A C30A 114.9(4) . . ?
C33A Si7A C30A 116.9(5) . . ?
C33A Si7A C32A 104.4(5) . . ?
C31B Si7B C30B 100.7(17) . . ?
C32B Si7B C30B 138.2(18) . . ?
C32B Si7B C31B 110.1(14) . . ?
C32B Si7B C33B 110.4(14) . . ?
C33B Si7B C30B 84.0(19) . . ?
C33B Si7B C31B 109.2(14) . . ?
C34A Si8A C30A 112.3(5) . . ?
C34A Si8A C35A 108.7(5) . . ?
C34A Si8A C36A 107.0(5) . . ?
C35A Si8A C30A 109.3(5) . . ?
C35A Si8A C36A 103.6(5) . . ?
C36A Si8A C30A 115.4(5) . . ?
C30B Si8B C34B 115.0(17) . . ?
C30B Si8B C35B 122.2(19) . . ?
C30B Si8B C36B 105.1(17) . . ?
C34B Si8B C36B 100.0(13) . . ?
C35B Si8B C34B 106.2(14) . . ?
C35B Si8B C36B 105.6(14) . . ?
Ga1 C1A H1A 100.6 . . ?
Si1A C1A Ga1 115.1(5) . . ?
Si1A C1A Si2A 115.2(6) . . ?
Si1A C1A H1A 100.6 . . ?
Si2A C1A Ga1 119.7(5) . . ?
Si2A C1A H1A 100.6 . . ?
Ga1 C1B H1B 90.5 . . ?
Si1B C1B Ga1 126.7(10) . . ?
Si1B C1B H1B 90.5 . . ?
Si2B C1B Ga1 119.8(10) . . ?
Si2B C1B Si1B 113.5(10) . . ?
Si2B C1B H1B 90.5 . . ?
Si1A C2A H2AA 109.5 . . ?
Si1A C2A H2AB 109.5 . . ?
Si1A C2A H2AC 109.5 . . ?
H2AA C2A H2AB 109.5 . . ?
H2AA C2A H2AC 109.5 . . ?
H2AB C2A H2AC 109.5 . . ?
Si1B C2B H2BA 109.5 . . ?
Si1B C2B H2BB 109.5 . . ?
Si1B C2B H2BC 109.5 . . ?
H2BA C2B H2BB 109.5 . . ?
H2BA C2B H2BC 109.5 . . ?
H2BB C2B H2BC 109.5 . . ?
Si1A C3A H3AA 109.5 . . ?
Si1A C3A H3AB 109.5 . . ?
Si1A C3A H3AC 109.5 . . ?
H3AA C3A H3AB 109.5 . . ?
H3AA C3A H3AC 109.5 . . ?
H3AB C3A H3AC 109.5 . . ?
Si1B C3B H3BA 109.5 . . ?
Si1B C3B H3BB 109.5 . . ?
Si1B C3B H3BC 109.5 . . ?
H3BA C3B H3BB 109.5 . . ?
H3BA C3B H3BC 109.5 . . ?
H3BB C3B H3BC 109.5 . . ?
Si1A C4A H4AA 109.5 . . ?
Si1A C4A H4AB 109.5 . . ?
Si1A C4A H4AC 109.5 . . ?
H4AA C4A H4AB 109.5 . . ?
H4AA C4A H4AC 109.5 . . ?
H4AB C4A H4AC 109.5 . . ?
Si1B C4B H4BA 109.5 . . ?
Si1B C4B H4BB 109.5 . . ?
Si1B C4B H4BC 109.5 . . ?
H4BA C4B H4BB 109.5 . . ?
H4BA C4B H4BC 109.5 . . ?
H4BB C4B H4BC 109.5 . . ?
Si2A C5A H5AA 109.5 . . ?
Si2A C5A H5AB 109.5 . . ?
Si2A C5A H5AC 109.5 . . ?
H5AA C5A H5AB 109.5 . . ?
H5AA C5A H5AC 109.5 . . ?
H5AB C5A H5AC 109.5 . . ?
Si2B C5B H5BA 109.5 . . ?
Si2B C5B H5BB 109.5 . . ?
Si2B C5B H5BC 109.5 . . ?
H5BA C5B H5BB 109.5 . . ?
H5BA C5B H5BC 109.5 . . ?
H5BB C5B H5BC 109.5 . . ?
Si2A C6A H6AA 109.5 . . ?
Si2A C6A H6AB 109.5 . . ?
Si2A C6A H6AC 109.5 . . ?
H6AA C6A H6AB 109.5 . . ?
H6AA C6A H6AC 109.5 . . ?
H6AB C6A H6AC 109.5 . . ?
Si2B C6B H6BA 109.5 . . ?
Si2B C6B H6BB 109.5 . . ?
Si2B C6B H6BC 109.5 . . ?
H6BA C6B H6BB 109.5 . . ?
H6BA C6B H6BC 109.5 . . ?
H6BB C6B H6BC 109.5 . . ?
Si2A C7A H7AA 109.5 . . ?
Si2A C7A H7AB 109.5 . . ?
Si2A C7A H7AC 109.5 . . ?
H7AA C7A H7AB 109.5 . . ?
H7AA C7A H7AC 109.5 . . ?
H7AB C7A H7AC 109.5 . . ?
Si2B C7B H7BA 109.5 . . ?
Si2B C7B H7BB 109.5 . . ?
Si2B C7B H7BC 109.5 . . ?
H7BA C7B H7BB 109.5 . . ?
H7BA C7B H7BC 109.5 . . ?
H7BB C7B H7BC 109.5 . . ?
Ga1 C8A H8A 103.5 . . ?
Si3A C8A Ga1 116.4(7) . . ?
Si3A C8A H8A 103.5 . . ?
Si4A C8A Ga1 111.9(8) . . ?
Si4A C8A Si3A 115.8(8) . . ?
Si4A C8A H8A 103.5 . . ?
Ga1 C8B Si3B 113.3(12) . . ?
Ga1 C8B Si4B 118.5(13) . . ?
Ga1 C8B H8B 102.6 . . ?
Si3B C8B H8B 102.6 . . ?
Si4B C8B Si3B 114.4(13) . . ?
Si4B C8B H8B 102.6 . . ?
Si3A C9A H9AA 109.5 . . ?
Si3A C9A H9AB 109.5 . . ?
Si3A C9A H9AC 109.5 . . ?
H9AA C9A H9AB 109.5 . . ?
H9AA C9A H9AC 109.5 . . ?
H9AB C9A H9AC 109.5 . . ?
Si3B C9B H9BA 109.5 . . ?
Si3B C9B H9BB 109.5 . . ?
Si3B C9B H9BC 109.5 . . ?
H9BA C9B H9BB 109.5 . . ?
H9BA C9B H9BC 109.5 . . ?
H9BB C9B H9BC 109.5 . . ?
Si3A C10A H10A 109.5 . . ?
Si3A C10A H10B 109.5 . . ?
Si3A C10A H10C 109.5 . . ?
H10A C10A H10B 109.5 . . ?
H10A C10A H10C 109.5 . . ?
H10B C10A H10C 109.5 . . ?
Si3B C10B H10D 109.5 . . ?
Si3B C10B H10E 109.5 . . ?
Si3B C10B H10F 109.5 . . ?
H10D C10B H10E 109.5 . . ?
H10D C10B H10F 109.5 . . ?
H10E C10B H10F 109.5 . . ?
Si3A C11A H11A 109.5 . . ?
Si3A C11A H11B 109.5 . . ?
Si3A C11A H11C 109.5 . . ?
H11A C11A H11B 109.5 . . ?
H11A C11A H11C 109.5 . . ?
H11B C11A H11C 109.5 . . ?
Si3B C11B H11D 109.5 . . ?
Si3B C11B H11E 109.5 . . ?
Si3B C11B H11F 109.5 . . ?
H11D C11B H11E 109.5 . . ?
H11D C11B H11F 109.5 . . ?
H11E C11B H11F 109.5 . . ?
Si4A C12A H12A 109.5 . . ?
Si4A C12A H12B 109.5 . . ?
Si4A C12A H12C 109.5 . . ?
H12A C12A H12B 109.5 . . ?
H12A C12A H12C 109.5 . . ?
H12B C12A H12C 109.5 . . ?
Si4B C12B H12D 109.5 . . ?
Si4B C12B H12E 109.5 . . ?
Si4B C12B H12F 109.5 . . ?
H12D C12B H12E 109.5 . . ?
H12D C12B H12F 109.5 . . ?
H12E C12B H12F 109.5 . . ?
Si4A C13A H13A 109.5 . . ?
Si4A C13A H13B 109.5 . . ?
Si4A C13A H13C 109.5 . . ?
H13A C13A H13B 109.5 . . ?
H13A C13A H13C 109.5 . . ?
H13B C13A H13C 109.5 . . ?
Si4B C13B H13D 109.5 . . ?
Si4B C13B H13E 109.5 . . ?
Si4B C13B H13F 109.5 . . ?
H13D C13B H13E 109.5 . . ?
H13D C13B H13F 109.5 . . ?
H13E C13B H13F 109.5 . . ?
Si4A C14A H14A 109.5 . . ?
Si4A C14A H14B 109.5 . . ?
Si4A C14A H14C 109.5 . . ?
H14A C14A H14B 109.5 . . ?
H14A C14A H14C 109.5 . . ?
H14B C14A H14C 109.5 . . ?
Si4B C14B H14D 109.5 . . ?
Si4B C14B H14E 109.5 . . ?
Si4B C14B H14F 109.5 . . ?
H14D C14B H14E 109.5 . . ?
H14D C14B H14F 109.5 . . ?
H14E C14B H14F 109.5 . . ?
C16A C15A P1 106.6(11) . . ?
C16A C15A C17A 109.2(16) . . ?
C16A C15A C18A 110.5(14) . . ?
C17A C15A P1 111.1(12) . . ?
C18A C15A P1 108.3(11) . . ?
C18A C15A C17A 111.1(16) . . ?
C16B C15B P1 106.9(14) . . ?
C16B C15B C17B 111(2) . . ?
C17B C15B P1 110.2(15) . . ?
C18B C15B P1 112.0(15) . . ?
C18B C15B C16B 106.1(18) . . ?
C18B C15B C17B 110(2) . . ?
C15A C16A H16A 109.5 . . ?
C15A C16A H16B 109.5 . . ?
C15A C16A H16C 109.5 . . ?
H16A C16A H16B 109.5 . . ?
H16A C16A H16C 109.5 . . ?
H16B C16A H16C 109.5 . . ?
C15B C16B H16D 109.5 . . ?
C15B C16B H16E 109.5 . . ?
C15B C16B H16F 109.5 . . ?
H16D C16B H16E 109.5 . . ?
H16D C16B H16F 109.5 . . ?
H16E C16B H16F 109.5 . . ?
C15A C17A H17A 109.5 . . ?
C15A C17A H17B 109.5 . . ?
C15A C17A H17C 109.5 . . ?
H17A C17A H17B 109.5 . . ?
H17A C17A H17C 109.5 . . ?
H17B C17A H17C 109.5 . . ?
C15B C17B H17D 109.5 . . ?
C15B C17B H17E 109.5 . . ?
C15B C17B H17F 109.5 . . ?
H17D C17B H17E 109.5 . . ?
H17D C17B H17F 109.5 . . ?
H17E C17B H17F 109.5 . . ?
C15A C18A H18A 109.5 . . ?
C15A C18A H18B 109.5 . . ?
C15A C18A H18C 109.5 . . ?
H18A C18A H18B 109.5 . . ?
H18A C18A H18C 109.5 . . ?
H18B C18A H18C 109.5 . . ?
C15B C18B H18D 109.5 . . ?
C15B C18B H18E 109.5 . . ?
C15B C18B H18F 109.5 . . ?
H18D C18B H18E 109.5 . . ?
H18D C18B H18F 109.5 . . ?
H18E C18B H18F 109.5 . . ?
C20A C19A P1 110.4(10) . . ?
C20A C19A C21A 109.2(11) . . ?
C21A C19A P1 105.3(9) . . ?
C22A C19A P1 116.4(10) . . ?
C22A C19A C20A 110.3(11) . . ?
C22A C19A C21A 104.8(12) . . ?
C20B C19B P1 111.9(13) . . ?
C21B C19B P1 108.0(12) . . ?
C21B C19B C20B 109.2(16) . . ?
C21B C19B C22B 111.3(17) . . ?
C22B C19B P1 106.2(13) . . ?
C22B C19B C20B 110.3(15) . . ?
C19A C20A H20A 109.5 . . ?
C19A C20A H20B 109.5 . . ?
C19A C20A H20C 109.5 . . ?
H20A C20A H20B 109.5 . . ?
H20A C20A H20C 109.5 . . ?
H20B C20A H20C 109.5 . . ?
C19B C20B H20D 109.5 . . ?
C19B C20B H20E 109.5 . . ?
C19B C20B H20F 109.5 . . ?
H20D C20B H20E 109.5 . . ?
H20D C20B H20F 109.5 . . ?
H20E C20B H20F 109.5 . . ?
C19A C21A H21A 109.5 . . ?
C19A C21A H21B 109.5 . . ?
C19A C21A H21C 109.5 . . ?
H21A C21A H21B 109.5 . . ?
H21A C21A H21C 109.5 . . ?
H21B C21A H21C 109.5 . . ?
C19B C21B H21D 109.5 . . ?
C19B C21B H21E 109.5 . . ?
C19B C21B H21F 109.5 . . ?
H21D C21B H21E 109.5 . . ?
H21D C21B H21F 109.5 . . ?
H21E C21B H21F 109.5 . . ?
C19A C22A H22A 109.5 . . ?
C19A C22A H22B 109.5 . . ?
C19A C22A H22C 109.5 . . ?
H22A C22A H22B 109.5 . . ?
H22A C22A H22C 109.5 . . ?
H22B C22A H22C 109.5 . . ?
C19B C22B H22D 109.5 . . ?
C19B C22B H22E 109.5 . . ?
C19B C22B H22F 109.5 . . ?
H22D C22B H22E 109.5 . . ?
H22D C22B H22F 109.5 . . ?
H22E C22B H22F 109.5 . . ?
Ga2 C23A H23A 103.1 . . ?
Si5 C23A Ga2 116.3(5) . . ?
Si5 C23A H23A 103.1 . . ?
Si6A C23A Ga2 112.1(6) . . ?
Si6A C23A Si5 116.5(7) . . ?
Si6A C23A H23A 103.1 . . ?
Ga2 C23B H23B 94.4 . . ?
Si5 C23B Ga2 120.9(13) . . ?
Si5 C23B H23B 94.4 . . ?
Si6B C23B Ga2 137.7(17) . . ?
Si6B C23B Si5 99.5(12) . . ?
Si6B C23B H23B 94.4 . . ?
Si5 C24A H24A 109.5 . . ?
Si5 C24A H24B 109.5 . . ?
Si5 C24A H24C 109.5 . . ?
H24A C24A H24B 109.5 . . ?
H24A C24A H24C 109.5 . . ?
H24B C24A H24C 109.5 . . ?
Si5 C24B H24D 109.5 . . ?
Si5 C24B H24E 109.5 . . ?
Si5 C24B H24F 109.5 . . ?
H24D C24B H24E 109.5 . . ?
H24D C24B H24F 109.5 . . ?
H24E C24B H24F 109.5 . . ?
Si5 C25A H25A 109.5 . . ?
Si5 C25A H25B 109.5 . . ?
Si5 C25A H25C 109.5 . . ?
H25A C25A H25B 109.5 . . ?
H25A C25A H25C 109.5 . . ?
H25B C25A H25C 109.5 . . ?
Si5 C25B H25D 109.5 . . ?
Si5 C25B H25E 109.5 . . ?
Si5 C25B H25F 109.5 . . ?
H25D C25B H25E 109.5 . . ?
H25D C25B H25F 109.5 . . ?
H25E C25B H25F 109.5 . . ?
Si5 C26A H26A 109.5 . . ?
Si5 C26A H26B 109.5 . . ?
Si5 C26A H26C 109.5 . . ?
H26A C26A H26B 109.5 . . ?
H26A C26A H26C 109.5 . . ?
H26B C26A H26C 109.5 . . ?
Si5 C26B H26D 109.5 . . ?
Si5 C26B H26E 109.5 . . ?
Si5 C26B H26F 109.5 . . ?
H26D C26B H26E 109.5 . . ?
H26D C26B H26F 109.5 . . ?
H26E C26B H26F 109.5 . . ?
Si6A C27A H27A 109.5 . . ?
Si6A C27A H27B 109.5 . . ?
Si6A C27A H27C 109.5 . . ?
H27A C27A H27B 109.5 . . ?
H27A C27A H27C 109.5 . . ?
H27B C27A H27C 109.5 . . ?
Si6B C27B H27D 109.5 . . ?
Si6B C27B H27E 109.5 . . ?
Si6B C27B H27F 109.5 . . ?
H27D C27B H27E 109.5 . . ?
H27D C27B H27F 109.5 . . ?
H27E C27B H27F 109.5 . . ?
Si6A C28A H28A 109.5 . . ?
Si6A C28A H28B 109.5 . . ?
Si6A C28A H28C 109.5 . . ?
H28A C28A H28B 109.5 . . ?
H28A C28A H28C 109.5 . . ?
H28B C28A H28C 109.5 . . ?
Si6B C28B H28D 109.5 . . ?
Si6B C28B H28E 109.5 . . ?
Si6B C28B H28F 109.5 . . ?
H28D C28B H28E 109.5 . . ?
H28D C28B H28F 109.5 . . ?
H28E C28B H28F 109.5 . . ?
Si6A C29A H29A 109.5 . . ?
Si6A C29A H29B 109.5 . . ?
Si6A C29A H29C 109.5 . . ?
H29A C29A H29B 109.5 . . ?
H29A C29A H29C 109.5 . . ?
H29B C29A H29C 109.5 . . ?
Si6B C29B H29D 109.5 . . ?
Si6B C29B H29E 109.5 . . ?
Si6B C29B H29F 109.5 . . ?
H29D C29B H29E 109.5 . . ?
H29D C29B H29F 109.5 . . ?
H29E C29B H29F 109.5 . . ?
Ga2 C30A H30A 101.8 . . ?
Si7A C30A Ga2 119.5(5) . . ?
Si7A C30A H30A 101.8 . . ?
Si8A C30A Ga2 117.2(5) . . ?
Si8A C30A Si7A 110.9(5) . . ?
Si8A C30A H30A 101.8 . . ?
Ga2 C30B H30B 109.9 . . ?
Si7B C30B Ga2 100.1(12) . . ?
Si7B C30B H30B 109.9 . . ?
Si8B C30B Ga2 110.7(15) . . ?
Si8B C30B Si7B 115.9(17) . . ?
Si8B C30B H30B 109.9 . . ?
Si7A C31A H31A 109.5 . . ?
Si7A C31A H31B 109.5 . . ?
Si7A C31A H31C 109.5 . . ?
H31A C31A H31B 109.5 . . ?
H31A C31A H31C 109.5 . . ?
H31B C31A H31C 109.5 . . ?
Si7B C31B H31D 109.5 . . ?
Si7B C31B H31E 109.5 . . ?
Si7B C31B H31F 109.5 . . ?
H31D C31B H31E 109.5 . . ?
H31D C31B H31F 109.5 . . ?
H31E C31B H31F 109.5 . . ?
Si7A C32A H32A 109.5 . . ?
Si7A C32A H32B 109.5 . . ?
Si7A C32A H32C 109.5 . . ?
H32A C32A H32B 109.5 . . ?
H32A C32A H32C 109.5 . . ?
H32B C32A H32C 109.5 . . ?
Si7B C32B H32D 109.5 . . ?
Si7B C32B H32E 109.5 . . ?
Si7B C32B H32F 109.5 . . ?
H32D C32B H32E 109.5 . . ?
H32D C32B H32F 109.5 . . ?
H32E C32B H32F 109.5 . . ?
Si7A C33A H33A 109.5 . . ?
Si7A C33A H33B 109.5 . . ?
Si7A C33A H33C 109.5 . . ?
H33A C33A H33B 109.5 . . ?
H33A C33A H33C 109.5 . . ?
H33B C33A H33C 109.5 . . ?
Si7B C33B H33D 109.5 . . ?
Si7B C33B H33E 109.5 . . ?
Si7B C33B H33F 109.5 . . ?
H33D C33B H33E 109.5 . . ?
H33D C33B H33F 109.5 . . ?
H33E C33B H33F 109.5 . . ?
Si8A C34A H34A 109.5 . . ?
Si8A C34A H34B 109.5 . . ?
Si8A C34A H34C 109.5 . . ?
H34A C34A H34B 109.5 . . ?
H34A C34A H34C 109.5 . . ?
H34B C34A H34C 109.5 . . ?
Si8B C34B H34D 109.5 . . ?
Si8B C34B H34E 109.5 . . ?
Si8B C34B H34F 109.5 . . ?
H34D C34B H34E 109.5 . . ?
H34D C34B H34F 109.5 . . ?
H34E C34B H34F 109.5 . . ?
Si8A C35A H35A 109.5 . . ?
Si8A C35A H35B 109.5 . . ?
Si8A C35A H35C 109.5 . . ?
H35A C35A H35B 109.5 . . ?
H35A C35A H35C 109.5 . . ?
H35B C35A H35C 109.5 . . ?
Si8B C35B H35D 109.5 . . ?
Si8B C35B H35E 109.5 . . ?
Si8B C35B H35F 109.5 . . ?
H35D C35B H35E 109.5 . . ?
H35D C35B H35F 109.5 . . ?
H35E C35B H35F 109.5 . . ?
Si8A C36A H36A 109.5 . . ?
Si8A C36A H36B 109.5 . . ?
Si8A C36A H36C 109.5 . . ?
H36A C36A H36B 109.5 . . ?
H36A C36A H36C 109.5 . . ?
H36B C36A H36C 109.5 . . ?
Si8B C36B H36D 109.5 . . ?
Si8B C36B H36E 109.5 . . ?
Si8B C36B H36F 109.5 . . ?
H36D C36B H36E 109.5 . . ?
H36D C36B H36F 109.5 . . ?
H36E C36B H36F 109.5 . . ?
C38A C37A P2 106.4(11) . . ?
C38A C37A C39A 108.8(13) . . ?
C38A C37A C40A 108.6(13) . . ?
C39A C37A P2 111.6(11) . . ?
C40A C37A P2 115.2(11) . . ?
C40A C37A C39A 106.1(12) . . ?
C38B C37B P2 108.3(14) . . ?
C38B C37B C39B 106.2(16) . . ?
C38B C37B C40B 110.2(16) . . ?
C39B C37B P2 111.4(14) . . ?
C40B C37B P2 106.4(13) . . ?
C40B C37B C39B 114.3(16) . . ?
C37A C38A H38A 109.5 . . ?
C37A C38A H38B 109.5 . . ?
C37A C38A H38C 109.5 . . ?
H38A C38A H38B 109.5 . . ?
H38A C38A H38C 109.5 . . ?
H38B C38A H38C 109.5 . . ?
C37B C38B H38D 109.5 . . ?
C37B C38B H38E 109.5 . . ?
C37B C38B H38F 109.5 . . ?
H38D C38B H38E 109.5 . . ?
H38D C38B H38F 109.5 . . ?
H38E C38B H38F 109.5 . . ?
C37A C39A H39A 109.5 . . ?
C37A C39A H39B 109.5 . . ?
C37A C39A H39C 109.5 . . ?
H39A C39A H39B 109.5 . . ?
H39A C39A H39C 109.5 . . ?
H39B C39A H39C 109.5 . . ?
C37B C39B H39D 109.5 . . ?
C37B C39B H39E 109.5 . . ?
C37B C39B H39F 109.5 . . ?
H39D C39B H39E 109.5 . . ?
H39D C39B H39F 109.5 . . ?
H39E C39B H39F 109.5 . . ?
C37A C40A H40A 109.5 . . ?
C37A C40A H40B 109.5 . . ?
C37A C40A H40C 109.5 . . ?
H40A C40A H40B 109.5 . . ?
H40A C40A H40C 109.5 . . ?
H40B C40A H40C 109.5 . . ?
C37B C40B H40D 109.5 . . ?
C37B C40B H40E 109.5 . . ?
C37B C40B H40F 109.5 . . ?
H40D C40B H40E 109.5 . . ?
H40D C40B H40F 109.5 . . ?
H40E C40B H40F 109.5 . . ?
C42A C41A P2 112.3(11) . . ?
C42A C41A C43A 111.0(13) . . ?
C42A C41A C44A 110.4(14) . . ?
C43A C41A P2 111.0(12) . . ?
C43A C41A C44A 107.6(13) . . ?
C44A C41A P2 104.2(12) . . ?
C42B C41B P2 111.8(17) . . ?
C42B C41B C43B 107.2(17) . . ?
C43B C41B P2 113.6(17) . . ?
C44B C41B P2 107.8(16) . . ?
C44B C41B C42B 108(2) . . ?
C44B C41B C43B 108.2(19) . . ?
C41A C42A H42A 109.5 . . ?
C41A C42A H42B 109.5 . . ?
C41A C42A H42C 109.5 . . ?
H42A C42A H42B 109.5 . . ?
H42A C42A H42C 109.5 . . ?
H42B C42A H42C 109.5 . . ?
C41B C42B H42D 109.5 . . ?
C41B C42B H42E 109.5 . . ?
C41B C42B H42F 109.5 . . ?
H42D C42B H42E 109.5 . . ?
H42D C42B H42F 109.5 . . ?
H42E C42B H42F 109.5 . . ?
C41A C43A H43A 109.5 . . ?
C41A C43A H43B 109.5 . . ?
C41A C43A H43C 109.5 . . ?
H43A C43A H43B 109.5 . . ?
H43A C43A H43C 109.5 . . ?
H43B C43A H43C 109.5 . . ?
C41B C43B H43D 109.5 . . ?
C41B C43B H43E 109.5 . . ?
C41B C43B H43F 109.5 . . ?
H43D C43B H43E 109.5 . . ?
H43D C43B H43F 109.5 . . ?
H43E C43B H43F 109.5 . . ?
C41A C44A H44A 109.5 . . ?
C41A C44A H44B 109.5 . . ?
C41A C44A H44C 109.5 . . ?
H44A C44A H44B 109.5 . . ?
H44A C44A H44C 109.5 . . ?
H44B C44A H44C 109.5 . . ?
C41B C44B H44D 109.5 . . ?
C41B C44B H44E 109.5 . . ?
C41B C44B H44F 109.5 . . ?
H44D C44B H44E 109.5 . . ?
H44D C44B H44F 109.5 . . ?
H44E C44B H44F 109.5 . . ?

loop_
_geom_bond_atom_site_label_1
_geom_bond_atom_site_label_2
_geom_bond_distance
_geom_bond_site_symmetry_2
_geom_bond_publ_flag
Ga1 S1 2.433(2) . ?
Ga1 S2 2.441(2) . ?
Ga1 C1A 1.962(10) . ?
Ga1 C1B 2.069(18) . ?
Ga1 C8A 2.099(15) . ?
Ga1 C8B 1.87(2) . ?
Ga2 S3 2.439(2) . ?
Ga2 S4 2.437(2) . ?
Ga2 C23A 2.005(10) . ?
Ga2 C23B 1.96(2) . ?
Ga2 C30A 1.995(9) . ?
Ga2 C30B 2.07(3) . ?
S1 P1 2.033(3) . ?
S2 P1 2.018(3) . ?
S3 P2 2.028(3) . ?
S4 P2 2.030(3) . ?
P1 C15A 1.859(15) . ?
P1 C15B 1.860(18) . ?
P1 C19A 1.859(14) . ?
P1 C19B 1.847(17) . ?
P2 C37A 1.889(15) . ?
P2 C37B 1.868(18) . ?
P2 C41A 1.931(19) . ?
P2 C41B 1.79(3) . ?
Si1A C1A 1.867(10) . ?
Si1A C2A 1.911(13) . ?
Si1A C3A 1.869(12) . ?
Si1A C4A 1.846(12) . ?
Si1B C1B 1.868(17) . ?
Si1B C2B 1.883(19) . ?
Si1B C3B 1.87(2) . ?
Si1B C4B 1.892(18) . ?
Si2A C1A 1.873(12) . ?
Si2A C5A 1.865(12) . ?
Si2A C6A 1.817(12) . ?
Si2A C7A 1.879(11) . ?
Si2B C1B 1.857(19) . ?
Si2B C5B 1.807(19) . ?
Si2B C6B 1.783(19) . ?
Si2B C7B 1.867(19) . ?
Si3A C8A 1.896(16) . ?
Si3A C9A 1.868(14) . ?
Si3A C10A 1.900(16) . ?
Si3A C11A 1.896(17) . ?
Si3B C8B 1.93(2) . ?
Si3B C9B 1.88(2) . ?
Si3B C10B 1.80(3) . ?
Si3B C11B 1.92(2) . ?
Si4A C8A 1.883(14) . ?
Si4A C12A 1.75(3) . ?
Si4A C13A 1.915(18) . ?
Si4A C14A 1.848(17) . ?
Si4B C8B 1.89(2) . ?
Si4B C12B 2.15(3) . ?
Si4B C13B 1.81(3) . ?
Si4B C14B 1.82(3) . ?
Si5 C23A 1.898(11) . ?
Si5 C23B 1.85(2) . ?
Si5 C24A 1.913(10) . ?
Si5 C24B 1.93(2) . ?
Si5 C25A 1.905(10) . ?
Si5 C25B 1.90(2) . ?
Si5 C26A 1.867(10) . ?
Si5 C26B 1.91(2) . ?
Si6A C23A 1.879(13) . ?
Si6A C27A 1.838(10) . ?
Si6A C28A 1.916(10) . ?
Si6A C29A 1.850(10) . ?
Si6B C23B 1.83(2) . ?
Si6B C27B 1.86(2) . ?
Si6B C28B 1.85(2) . ?
Si6B C29B 1.86(2) . ?
Si7A C30A 1.938(10) . ?
Si7A C31A 1.867(10) . ?
Si7A C32A 1.888(8) . ?
Si7A C33A 1.876(10) . ?
Si7B C30B 1.95(2) . ?
Si7B C31B 1.89(2) . ?
Si7B C32B 1.86(2) . ?
Si7B C33B 1.89(2) . ?
Si8A C30A 1.899(9) . ?
Si8A C34A 1.852(10) . ?
Si8A C35A 1.866(11) . ?
Si8A C36A 1.898(10) . ?
Si8B C30B 1.90(2) . ?
Si8B C34B 2.05(3) . ?
Si8B C35B 1.95(3) . ?
Si8B C36B 2.06(3) . ?
C1A H1A 1.0000 . ?
C1B H1B 1.0000 . ?
C2A H2AA 0.9800 . ?
C2A H2AB 0.9800 . ?
C2A H2AC 0.9800 . ?
C2B H2BA 0.9800 . ?
C2B H2BB 0.9800 . ?
C2B H2BC 0.9800 . ?
C3A H3AA 0.9800 . ?
C3A H3AB 0.9800 . ?
C3A H3AC 0.9800 . ?
C3B H3BA 0.9800 . ?
C3B H3BB 0.9800 . ?
C3B H3BC 0.9800 . ?
C4A H4AA 0.9800 . ?
C4A H4AB 0.9800 . ?
C4A H4AC 0.9800 . ?
C4B H4BA 0.9800 . ?
C4B H4BB 0.9800 . ?
C4B H4BC 0.9800 . ?
C5A H5AA 0.9800 . ?
C5A H5AB 0.9800 . ?
C5A H5AC 0.9800 . ?
C5B H5BA 0.9800 . ?
C5B H5BB 0.9800 . ?
C5B H5BC 0.9800 . ?
C6A H6AA 0.9800 . ?
C6A H6AB 0.9800 . ?
C6A H6AC 0.9800 . ?
C6B H6BA 0.9800 . ?
C6B H6BB 0.9800 . ?
C6B H6BC 0.9800 . ?
C7A H7AA 0.9800 . ?
C7A H7AB 0.9800 . ?
C7A H7AC 0.9800 . ?
C7B H7BA 0.9800 . ?
C7B H7BB 0.9800 . ?
C7B H7BC 0.9800 . ?
C8A H8A 1.0000 . ?
C8B H8B 1.0000 . ?
C9A H9AA 0.9800 . ?
C9A H9AB 0.9800 . ?
C9A H9AC 0.9800 . ?
C9B H9BA 0.9800 . ?
C9B H9BB 0.9800 . ?
C9B H9BC 0.9800 . ?
C10A H10A 0.9800 . ?
C10A H10B 0.9800 . ?
C10A H10C 0.9800 . ?
C10B H10D 0.9800 . ?
C10B H10E 0.9800 . ?
C10B H10F 0.9800 . ?
C11A H11A 0.9800 . ?
C11A H11B 0.9800 . ?
C11A H11C 0.9800 . ?
C11B H11D 0.9800 . ?
C11B H11E 0.9800 . ?
C11B H11F 0.9800 . ?
C12A H12A 0.9800 . ?
C12A H12B 0.9800 . ?
C12A H12C 0.9800 . ?
C12B H12D 0.9800 . ?
C12B H12E 0.9800 . ?
C12B H12F 0.9800 . ?
C13A H13A 0.9800 . ?
C13A H13B 0.9800 . ?
C13A H13C 0.9800 . ?
C13B H13D 0.9800 . ?
C13B H13E 0.9800 . ?
C13B H13F 0.9800 . ?
C14A H14A 0.9800 . ?
C14A H14B 0.9800 . ?
C14A H14C 0.9800 . ?
C14B H14D 0.9800 . ?
C14B H14E 0.9800 . ?
C14B H14F 0.9800 . ?
C15A C16A 1.538(17) . ?
C15A C17A 1.564(17) . ?
C15A C18A 1.560(16) . ?
C15B C16B 1.55(2) . ?
C15B C17B 1.57(2) . ?
C15B C18B 1.541(19) . ?
C16A H16A 0.9800 . ?
C16A H16B 0.9800 . ?
C16A H16C 0.9800 . ?
C16B H16D 0.9800 . ?
C16B H16E 0.9800 . ?
C16B H16F 0.9800 . ?
C17A H17A 0.9800 . ?
C17A H17B 0.9800 . ?
C17A H17C 0.9800 . ?
C17B H17D 0.9800 . ?
C17B H17E 0.9800 . ?
C17B H17F 0.9800 . ?
C18A H18A 0.9800 . ?
C18A H18B 0.9800 . ?
C18A H18C 0.9800 . ?
C18B H18D 0.9800 . ?
C18B H18E 0.9800 . ?
C18B H18F 0.9800 . ?
C19A C20A 1.567(16) . ?
C19A C21A 1.574(17) . ?
C19A C22A 1.521(16) . ?
C19B C20B 1.58(2) . ?
C19B C21B 1.55(2) . ?
C19B C22B 1.55(2) . ?
C20A H20A 0.9800 . ?
C20A H20B 0.9800 . ?
C20A H20C 0.9800 . ?
C20B H20D 0.9800 . ?
C20B H20E 0.9800 . ?
C20B H20F 0.9800 . ?
C21A H21A 0.9800 . ?
C21A H21B 0.9800 . ?
C21A H21C 0.9800 . ?
C21B H21D 0.9800 . ?
C21B H21E 0.9800 . ?
C21B H21F 0.9800 . ?
C22A H22A 0.9800 . ?
C22A H22B 0.9800 . ?
C22A H22C 0.9800 . ?
C22B H22D 0.9800 . ?
C22B H22E 0.9800 . ?
C22B H22F 0.9800 . ?
C23A H23A 1.0000 . ?
C23B H23B 1.0000 . ?
C24A H24A 0.9800 . ?
C24A H24B 0.9800 . ?
C24A H24C 0.9800 . ?
C24B H24D 0.9800 . ?
C24B H24E 0.9800 . ?
C24B H24F 0.9800 . ?
C25A H25A 0.9800 . ?
C25A H25B 0.9800 . ?
C25A H25C 0.9800 . ?
C25B H25D 0.9800 . ?
C25B H25E 0.9800 . ?
C25B H25F 0.9800 . ?
C26A H26A 0.9800 . ?
C26A H26B 0.9800 . ?
C26A H26C 0.9800 . ?
C26B H26D 0.9800 . ?
C26B H26E 0.9800 . ?
C26B H26F 0.9800 . ?
C27A H27A 0.9800 . ?
C27A H27B 0.9800 . ?
C27A H27C 0.9800 . ?
C27B H27D 0.9800 . ?
C27B H27E 0.9800 . ?
C27B H27F 0.9800 . ?
C28A H28A 0.9800 . ?
C28A H28B 0.9800 . ?
C28A H28C 0.9800 . ?
C28B H28D 0.9800 . ?
C28B H28E 0.9800 . ?
C28B H28F 0.9800 . ?
C29A H29A 0.9800 . ?
C29A H29B 0.9800 . ?
C29A H29C 0.9800 . ?
C29B H29D 0.9800 . ?
C29B H29E 0.9800 . ?
C29B H29F 0.9800 . ?
C30A H30A 1.0000 . ?
C30B H30B 1.0000 . ?
C31A H31A 0.9800 . ?
C31A H31B 0.9800 . ?
C31A H31C 0.9800 . ?
C31B H31D 0.9800 . ?
C31B H31E 0.9800 . ?
C31B H31F 0.9800 . ?
C32A H32A 0.9800 . ?
C32A H32B 0.9800 . ?
C32A H32C 0.9800 . ?
C32B H32D 0.9800 . ?
C32B H32E 0.9800 . ?
C32B H32F 0.9800 . ?
C33A H33A 0.9800 . ?
C33A H33B 0.9800 . ?
C33A H33C 0.9800 . ?
C33B H33D 0.9800 . ?
C33B H33E 0.9800 . ?
C33B H33F 0.9800 . ?
C34A H34A 0.9800 . ?
C34A H34B 0.9800 . ?
C34A H34C 0.9800 . ?
C34B H34D 0.9800 . ?
C34B H34E 0.9800 . ?
C34B H34F 0.9800 . ?
C35A H35A 0.9800 . ?
C35A H35B 0.9800 . ?
C35A H35C 0.9800 . ?
C35B H35D 0.9800 . ?
C35B H35E 0.9800 . ?
C35B H35F 0.9800 . ?
C36A H36A 0.9800 . ?
C36A H36B 0.9800 . ?
C36A H36C 0.9800 . ?
C36B H36D 0.9800 . ?
C36B H36E 0.9800 . ?
C36B H36F 0.9800 . ?
C37A C38A 1.524(16) . ?
C37A C39A 1.547(16) . ?
C37A C40A 1.540(16) . ?
C37B C38B 1.502(18) . ?
C37B C39B 1.530(18) . ?
C37B C40B 1.523(18) . ?
C38A H38A 0.9800 . ?
C38A H38B 0.9800 . ?
C38A H38C 0.9800 . ?
C38B H38D 0.9800 . ?
C38B H38E 0.9800 . ?
C38B H38F 0.9800 . ?
C39A H39A 0.9800 . ?
C39A H39B 0.9800 . ?
C39A H39C 0.9800 . ?
C39B H39D 0.9800 . ?
C39B H39E 0.9800 . ?
C39B H39F 0.9800 . ?
C40A H40A 0.9800 . ?
C40A H40B 0.9800 . ?
C40A H40C 0.9800 . ?
C40B H40D 0.9800 . ?
C40B H40E 0.9800 . ?
C40B H40F 0.9800 . ?
C41A C42A 1.49(2) . ?
C41A C43A 1.52(2) . ?
C41A C44A 1.54(2) . ?
C41B C42B 1.56(3) . ?
C41B C43B 1.57(3) . ?
C41B C44B 1.51(3) . ?
C42A H42A 0.9800 . ?
C42A H42B 0.9800 . ?
C42A H42C 0.9800 . ?
C42B H42D 0.9800 . ?
C42B H42E 0.9800 . ?
C42B H42F 0.9800 . ?
C43A H43A 0.9800 . ?
C43A H43B 0.9800 . ?
C43A H43C 0.9800 . ?
C43B H43D 0.9800 . ?
C43B H43E 0.9800 . ?
C43B H43F 0.9800 . ?
C44A H44A 0.9800 . ?
C44A H44B 0.9800 . ?
C44A H44C 0.9800 . ?
C44B H44D 0.9800 . ?
C44B H44E 0.9800 . ?
C44B H44F 0.9800 . ?

loop_
_geom_torsion_atom_site_label_1
_geom_torsion_atom_site_label_2
_geom_torsion_atom_site_label_3
_geom_torsion_atom_site_label_4
_geom_torsion
_geom_torsion_site_symmetry_1
_geom_torsion_site_symmetry_2
_geom_torsion_site_symmetry_3
_geom_torsion_site_symmetry_4
_geom_torsion_publ_flag
S1 Ga1 C8B Si3B 162.2(9) . . . . ?
S1 Ga1 C8B Si4B -59.6(17) . . . . ?
S1 P1 C15A C16A -72.2(11) . . . . ?
S1 P1 C15A C17A 46.6(15) . . . . ?
S1 P1 C15A C18A 168.9(12) . . . . ?
S1 P1 C15B C16B -54.5(17) . . . . ?
S1 P1 C15B C17B 66.6(17) . . . . ?
S1 P1 C15B C18B -170.3(18) . . . . ?
S1 P1 C19A C20A 160.8(8) . . . . ?
S1 P1 C19A C21A 43.1(10) . . . . ?
S1 P1 C19A C22A -72.4(12) . . . . ?
S1 P1 C19B C20B -173.7(12) . . . . ?
S1 P1 C19B C21B 66.2(14) . . . . ?
S1 P1 C19B C22B -53.3(14) . . . . ?
S2 Ga1 C8B Si3B 71.6(13) . . . . ?
S2 Ga1 C8B Si4B -150.2(13) . . . . ?
S2 P1 C15A C16A 43.6(12) . . . . ?
S2 P1 C15A C17A 162.4(12) . . . . ?
S2 P1 C15A C18A -75.3(15) . . . . ?
S2 P1 C15B C16B 60.9(17) . . . . ?
S2 P1 C15B C17B -178.1(14) . . . . ?
S2 P1 C15B C18B -55(2) . . . . ?
S2 P1 C19A C20A 46.5(10) . . . . ?
S2 P1 C19A C21A -71.2(10) . . . . ?
S2 P1 C19A C22A 173.2(10) . . . . ?
S2 P1 C19B C20B 68.0(14) . . . . ?
S2 P1 C19B C21B -52.2(14) . . . . ?
S2 P1 C19B C22B -171.7(12) . . . . ?
S3 P2 C37A C38A -44.6(11) . . . . ?
S3 P2 C37A C39A 74.0(12) . . . . ?
S3 P2 C37A C40A -164.9(10) . . . . ?
S3 P2 C37B C38B -64.6(14) . . . . ?
S3 P2 C37B C39B 51.9(16) . . . . ?
S3 P2 C37B C40B 177.0(11) . . . . ?
S3 P2 C41B C42B 176.9(12) . . . . ?
S3 P2 C41B C43B -61.5(16) . . . . ?
S3 P2 C41B C44B 58(2) . . . . ?
S4 P2 C37A C38A 70.3(11) . . . . ?
S4 P2 C37A C39A -171.2(10) . . . . ?
S4 P2 C37A C40A -50.1(13) . . . . ?
S4 P2 C37B C38B 51.1(14) . . . . ?
S4 P2 C37B C39B 167.6(12) . . . . ?
S4 P2 C37B C40B -67.4(14) . . . . ?
S4 P2 C41B C42B 58.0(17) . . . . ?
S4 P2 C41B C43B 179.5(13) . . . . ?
S4 P2 C41B C44B -60.6(18) . . . . ?
C1B Ga1 C8B Si3B -60.6(17) . . . . ?
C1B Ga1 C8B Si4B 77.6(18) . . . . ?
C2A Si1A C1A Ga1 -41.6(8) . . . . ?
C2A Si1A C1A Si2A 172.7(6) . . . . ?
C2B Si1B C1B Ga1 0(2) . . . . ?
C2B Si1B C1B Si2B 178.6(14) . . . . ?
C3A Si1A C1A Ga1 75.0(9) . . . . ?
C3A Si1A C1A Si2A -70.6(9) . . . . ?
C3B Si1B C1B Ga1 119.5(19) . . . . ?
C3B Si1B C1B Si2B -62.2(19) . . . . ?
C4A Si1A C1A Ga1 -158.3(7) . . . . ?
C4A Si1A C1A Si2A 56.0(9) . . . . ?
C4B Si1B C1B Ga1 -126.5(17) . . . . ?
C4B Si1B C1B Si2B 51.7(19) . . . . ?
C5A Si2A C1A Ga1 -103.7(8) . . . . ?
C5A Si2A C1A Si1A 40.3(8) . . . . ?
C5B Si2B C1B Ga1 -142.8(15) . . . . ?
C5B Si2B C1B Si1B 38.8(19) . . . . ?
C6A Si2A C1A Ga1 21.9(11) . . . . ?
C6A Si2A C1A Si1A 165.9(8) . . . . ?
C6B Si2B C1B Ga1 -11(2) . . . . ?
C6B Si2B C1B Si1B 170.7(14) . . . . ?
C7A Si2A C1A Ga1 138.4(7) . . . . ?
C7A Si2A C1A Si1A -77.6(8) . . . . ?
C7B Si2B C1B Ga1 103.9(16) . . . . ?
C7B Si2B C1B Si1B -74.5(16) . . . . ?
C9A Si3A C8A Ga1 -40.9(13) . . . . ?
C9A Si3A C8A Si4A -175.6(10) . . . . ?
C10A Si3A C8A Ga1 81.5(10) . . . . ?
C10A Si3A C8A Si4A -53.2(12) . . . . ?
C11A Si3A C8A Ga1 -157.9(9) . . . . ?
C11A Si3A C8A Si4A 67.4(12) . . . . ?
C12A Si4A C8A Ga1 -75.1(12) . . . . ?
C12A Si4A C8A Si3A 61.6(14) . . . . ?
C12B Si4B C8B Ga1 -67.7(17) . . . . ?
C12B Si4B C8B Si3B 70.1(16) . . . . ?
C13A Si4A C8A Ga1 -179.6(9) . . . . ?
C13A Si4A C8A Si3A -42.9(13) . . . . ?
C13B Si4B C8B Ga1 167.7(16) . . . . ?
C13B Si4B C8B Si3B -55(2) . . . . ?
C14A Si4A C8A Ga1 61.0(11) . . . . ?
C14A Si4A C8A Si3A -162.3(9) . . . . ?
C14B Si4B C8B Ga1 48(2) . . . . ?
C14B Si4B C8B Si3B -174.1(13) . . . . ?
C15A P1 C19A C20A -75.8(12) . . . . ?
C15A P1 C19A C21A 166.5(10) . . . . ?
C15A P1 C19A C22A 50.9(15) . . . . ?
C15B P1 C19B C20B -54.8(17) . . . . ?
C15B P1 C19B C21B -175.0(14) . . . . ?
C15B P1 C19B C22B 65.5(17) . . . . ?
C19A P1 C15A C16A 165.4(10) . . . . ?
C19A P1 C15A C17A -75.7(15) . . . . ?
C19A P1 C15A C18A 46.5(16) . . . . ?
C19B P1 C15B C16B -175.3(15) . . . . ?
C19B P1 C15B C17B -54.3(19) . . . . ?
C19B P1 C15B C18B 69(2) . . . . ?
C24A Si5 C23A Ga2 39.5(13) . . . . ?
C24A Si5 C23A Si6A 175.4(8) . . . . ?
C24B Si5 C23B Ga2 47(5) . . . . ?
C24B Si5 C23B Si6B -146(3) . . . . ?
C25A Si5 C23A Ga2 154.0(8) . . . . ?
C25A Si5 C23A Si6A -70.2(10) . . . . ?
C25B Si5 C23B Ga2 162(3) . . . . ?
C25B Si5 C23B Si6B -31(7) . . . . ?
C26A Si5 C23A Ga2 -86.1(10) . . . . ?
C26A Si5 C23A Si6A 49.8(10) . . . . ?
C26B Si5 C23B Ga2 -58(5) . . . . ?
C26B Si5 C23B Si6B 109(3) . . . . ?
C27A Si6A C23A Ga2 175.8(6) . . . . ?
C27A Si6A C23A Si5 38.2(11) . . . . ?
C27B Si6B C23B Ga2 -144(6) . . . . ?
C27B Si6B C23B Si5 53(5) . . . . ?
C28A Si6A C23A Ga2 57.2(9) . . . . ?
C28A Si6A C23A Si5 -80.4(9) . . . . ?
C28B Si6B C23B Ga2 87(7) . . . . ?
C28B Si6B C23B Si5 -76(4) . . . . ?
C29A Si6A C23A Ga2 -64.3(10) . . . . ?
C29A Si6A C23A Si5 158.1(8) . . . . ?
C29B Si6B C23B Ga2 -28(8) . . . . ?
C29B Si6B C23B Si5 169(3) . . . . ?
C34A Si8A C30A Ga2 167.7(5) . . . . ?
C34A Si8A C30A Si7A -50.2(7) . . . . ?
C34B Si8B C30B Ga2 -172.7(15) . . . . ?
C34B Si8B C30B Si7B 74(2) . . . . ?
C35A Si8A C30A Ga2 46.9(8) . . . . ?
C35A Si8A C30A Si7A -170.9(5) . . . . ?
C35B Si8B C30B Ga2 56(2) . . . . ?
C35B Si8B C30B Si7B -57(2) . . . . ?
C36A Si8A C30A Ga2 -69.3(7) . . . . ?
C36A Si8A C30A Si7A 72.9(7) . . . . ?
C36B Si8B C30B Ga2 -64(2) . . . . ?
C36B Si8B C30B Si7B -176.9(17) . . . . ?
C37B P2 C41B C42B -61.2(19) . . . . ?
C37B P2 C41B C43B 60.4(17) . . . . ?
C37B P2 C41B C44B -179.7(16) . . . . ?
C41A P2 C37A C38A -163.5(11) . . . . ?
C41A P2 C37A C39A -45.0(15) . . . . ?
C41A P2 C37A C40A 76.1(14) . . . . ?
C41B P2 C37B C38B 168.8(15) . . . . ?
C41B P2 C37B C39B -74.8(18) . . . . ?
C41B P2 C37B C40B 50.3(17) . . . . ?

loop_
_twin_individual_id
_twin_individual_mass_fraction_refined
1 0.514(16)
2 0.486(16)

loop_
_exptl_oxdiff_crystal_face_indexfrac_h
_exptl_oxdiff_crystal_face_indexfrac_k
_exptl_oxdiff_crystal_face_indexfrac_l
_exptl_oxdiff_crystal_face_x
_exptl_oxdiff_crystal_face_y
_exptl_oxdiff_crystal_face_z
1.0000 1.0000 -2.0000 -0.0706 0.0005 -0.0422
-1.0000 -1.0000 2.0000 0.0706 -0.0005 0.0422
1.0000 0.0000 -2.0000 -0.0531 -0.0354 -0.0310
-1.0000 -0.0000 2.0000 0.0531 0.0354 0.0310
1.0000 1.0000 1.0000 0.0125 0.0369 -0.0552
1.0000 -2.0000 -2.0000 -0.0180 -0.1074 -0.0086
-1.0000 2.0000 2.0000 0.0180 0.1074 0.0086
-2.0000 -2.0000 -1.0000 0.0027 -0.0617 0.1061
-2.0000 2.0000 1.0000 -0.0120 0.1065 0.0526
2.0000 -2.0000 -1.0000 0.0120 -0.1065 -0.0526
0.0000 2.0000 1.0000 -0.0073 0.0841 -0.0267
1.0000 -2.0000 -1.0000 0.0097 -0.0953 -0.0129
0.0000 1.0000 -0.0000 -0.0175 0.0360 -0.0112
-1.0000 1.0000 -0.0000 -0.0199 0.0472 0.0285
-0.0000 -1.0000 0.0000 0.0175 -0.0360 0.0112
1.0000 2.0000 -0.0000 -0.0327 0.0608 -0.0621
-1.0000 2.0000 -1.0001 -0.0651 0.0710 0.0216
2.0000 -2.0000 1.0001 0.0674 -0.0822 -0.0612
2.0000 1.0000 0.0000 -0.0128 0.0136 -0.0905
1.0000 2.0000 -1.0000 -0.0604 0.0486 -0.0577
-5.6415 23.4015 1.4543 -0.3830 0.9227 -0.0448
1.3454 -23.7306 4.9594 0.5563 -0.8087 0.1910
